data_7230114
loop_
_publ_author_name
'Kennedy, Stuart R.'
'Jones, Christopher D.'
'Yufit, Dmitry S.'
'Nicholson, Catherine E.'
'Cooper, Sharon J.'
'Steed, Jonathan W.'

_publ_section_title
;
 Tailored supramolecular gel and microemulsion crystallization strategies
 -- is isoniazid really monomorphic?
;
_journal_issue 10
_journal_name_full CrystEngComm
_journal_page_first 1390
_journal_paper_doi 10.1039/C8CE00066B
_journal_volume 20
_journal_year 2018
_chemical_formula_moiety 'C26 H30 N8 O4, C4 H10 O'
_chemical_formula_sum 'C30 H40 N8 O5'
_chemical_formula_weight 592.70
_space_group_crystal_system triclinic
_space_group_IT_number 2
_space_group_name_Hall '-P 1'
_space_group_name_H-M_alt 'P -1'
_symmetry_space_group_name_Hall '-P 1'
_symmetry_space_group_name_H-M 'P -1'
_atom_sites_solution_hydrogens geom
_atom_sites_solution_primary dual
_atom_sites_solution_secondary difmap
_audit_creation_date 2014-11-19
_audit_creation_method
;
Olex2 1.2-beta
(compiled 2014.11.18 svn.r3084 for OlexSys, GUI svn.r4945)
;
_audit_update_record
;
2018-01-15 deposited with the CCDC.
2018-02-12 downloaded from the CCDC.
;
_cell_angle_alpha 95.908(4)
_cell_angle_beta 98.689(3)
_cell_angle_gamma 94.564(4)
_cell_formula_units_Z 8
_cell_length_a 16.066(5)
_cell_length_b 16.264(5)
_cell_length_c 25.721(8)
_cell_measurement_reflns_used 7186
_cell_measurement_temperature 100(2)
_cell_measurement_theta_max 23.33
_cell_measurement_theta_min 2.17
_cell_volume 6577(4)
_computing_cell_refinement 'APEX2 v.2013.4_1 (Bruker, 2013)'
_computing_data_collection 'APEX2 v.2013.4_1 (Bruker, 2013)'
_computing_data_reduction 'SAINT v8.30C (Bruker, 2013)'
_computing_molecular_graphics 'Olex2 (Dolomanov et al., 2009)'
_computing_publication_material 'Olex2 (Dolomanov et al., 2009)'
_computing_structure_refinement 'XH (Sheldrick, 2008)'
_computing_structure_solution 'XM (Sheldrick, 2008)'
_diffrn_ambient_temperature 100.0
_diffrn_detector 'CCD area detector'
_diffrn_detector_area_resol_mean 0.0350
_diffrn_detector_type 'Rigaku Saturn724+'
_diffrn_measured_fraction_theta_full 0.955
_diffrn_measured_fraction_theta_max 0.955
_diffrn_measurement_device 'CrystalLogic Kappa (4 circle)'
_diffrn_measurement_device_type DLS
_diffrn_measurement_method \w-scan
_diffrn_radiation_collimation '0.3 x 1.5 Double Pinhole'
_diffrn_radiation_monochromator 'focusing mirrors'
_diffrn_radiation_probe x-ray
_diffrn_radiation_wavelength 0.68890
_diffrn_reflns_av_R_equivalents 0.0000
_diffrn_reflns_av_unetI/netI 0.2242
_diffrn_reflns_limit_h_max 19
_diffrn_reflns_limit_h_min -19
_diffrn_reflns_limit_k_max 19
_diffrn_reflns_limit_k_min -19
_diffrn_reflns_limit_l_max 31
_diffrn_reflns_limit_l_min 0
_diffrn_reflns_number 24292
_diffrn_reflns_theta_full 25.00
_diffrn_reflns_theta_max 25.00
_diffrn_reflns_theta_min 1.37
_diffrn_source Synchrotron
_diffrn_source_type 'Undulator, I19, DLS, RAL'
_diffrn_standards_number 0
_exptl_absorpt_coefficient_mu 0.079
_exptl_absorpt_correction_T_max 1.0000
_exptl_absorpt_correction_T_min 0.5729
_exptl_absorpt_correction_type multi-scan
_exptl_absorpt_process_details
;
SADABS-2012/1 (Bruker,2012) was used for absorption correction.
wR2(int) was 0.1283 before and 0.0837 after correction.
The Ratio of minimum to maximum transmission is 0.5729.
The \l/2 correction factor is 0.0015.
;
_exptl_crystal_colour 'clear light colourless'
_exptl_crystal_colour_lustre clear
_exptl_crystal_colour_modifier light
_exptl_crystal_colour_primary colourless
_exptl_crystal_density_diffrn 1.197
_exptl_crystal_density_method 'not measured'
_exptl_crystal_description needle
_exptl_crystal_F_000 2528
_exptl_crystal_size_max 0.15
_exptl_crystal_size_mid 0.02
_exptl_crystal_size_min 0.01
_refine_diff_density_max 0.872
_refine_diff_density_min -0.419
_refine_diff_density_rms 0.068
_refine_ls_extinction_method none
_refine_ls_goodness_of_fit_ref 0.968
_refine_ls_hydrogen_treatment constr
_refine_ls_matrix_type full
_refine_ls_number_parameters 1560
_refine_ls_number_reflns 24292
_refine_ls_number_restraints 25
_refine_ls_restrained_S_all 0.968
_refine_ls_R_factor_all 0.1927
_refine_ls_R_factor_gt 0.0879
_refine_ls_shift/su_max 0.000
_refine_ls_shift/su_mean 0.000
_refine_ls_structure_factor_coef Fsqd
_refine_ls_weighting_details 'calc w=1/[\s^2^(Fo^2^)+(0.0500P)^2^+0.0000P] where P=(Fo^2^+2Fc^2^)/3'
_refine_ls_weighting_scheme calc
_refine_ls_wR_factor_gt 0.1974
_refine_ls_wR_factor_ref 0.2278
_reflns_number_gt 10164
_reflns_number_total 24292
_reflns_threshold_expression >2sigma(I)
_cod_data_source_file c8ce00066b2.cif
_cod_data_source_block 2_BuOH_14srv253
_cod_depositor_comments 'Adding full bibliography for 7230114--7230119.cif.'
_cod_database_code 7230114
_computing.bruker_data_scaling 'SADABS V2012/1 (Bruker AXS Inc.)'

_olex2_refinement_description
;
1. Fixed Uiso
 At 1.2 times of:
  All C(H) groups, All C(H,H) groups, All N(H) groups
 At 1.5 times of:
  All C(H,H,H) groups, All O(H) groups, All O(H,H) groups
2. Restrained distances
 C23S-C22S \\sim C21S-C22S \\sim C21S-C22S
 with sigma of 0.005
 C31S-C32S \\sim C33S-C32S \\sim C33K-C32K \\sim C33K-C34K \\sim C33S-C34S
 with sigma of 0.005
 C21S-C22K \\sim C21S-C22S \\sim C23K-C22K \\sim C23S-C22S \\sim C23K-C24K
\\sim C23S-C24S
 with sigma of 0.005
3. Others
 Fixed Sof: C4CB(0.6) H4CB(0.6) C5CB(0.6) H5CB(0.6) C6CB(0.6) H6CB(0.6)
 C22S(0.7) H22A(0.7) H22B(0.7) C23S(0.7) H23D(0.7) H23E(0.7) H4SA(0.5) H4S(0.5)
 C32K(0.5) H32A(0.5) H32B(0.5) C33S(0.5) H33A(0.5) H33B(0.5) C34K(0.5)
 H34A(0.5) H34B(0.5) H34C(0.5) C33K(0.5) H33C(0.5) H33D(0.5) C6CA(0.4)
 H6CA(0.4) C5CA(0.4) H5CA(0.4) C4CA(0.4) H4CA(0.4) C24K(0.3) H24D(0.3)
 H24E(0.3) H24F(0.3) C34S(0.5) H34D(0.5) H34E(0.5) H34F(0.5) C32S(0.5)
 H32C(0.5) H32D(0.5) C23K(0.3) H23F(0.3) H23G(0.3) C22K(0.3) H22C(0.3)
 H22D(0.3) C24S(0.7) H24G(0.7) H24H(0.7) H24I(0.7)
4.a Riding coordinates:
 N2B(H2B), N6B(H6B)
4.b Secondary CH2 refined with riding coordinates:
 C1S(H1SA,H1SB), C2S(H2SA,H2SB), C3S(H3SA,H3SB), C11S(H11A,H11B), C12S(H12A,
 H12B), C13S(H13D,H13E), C21S(H21A,H21B), C22S(H22A,H22B), C23S(H23D,H23E),
 C31S(H31A,H31B), C32K(H32A,H32B), C33S(H33A,H33B), C33K(H33C,H33D), C32S(H32C,
 H32D), C23K(H23F,H23G), C22K(H22C,H22D)
4.c Aromatic/amide H refined with riding coordinates:
 N1(H1), N2(H2), N3(H3), N5(H5), N6(H6), N7(H7), C2(H2A), C4(H4), C5(H5A),
 C6(H6A), C13(H13), C14(H14), C15(H15), C16(H16), C23(H23), C24(H24), C25(H25),
 C26(H26), N1A(H1A), N2A(H2AA), N3A(H3A), N5A(H5AA), N6A(H6AA), N7A(H7A),
 C2A(H2AB), C4A(H4A), C5A(H5AB), C6A(H6AB), C13A(H13A), C14A(H14A), C15A(H15A),
 C16A(H16A), C23A(H23A), C24A(H24A), C25A(H25A), C26A(H26A), N1B(H1B), N3B(H3B),
  N5B(H5B), N7B(H7B), C2B(H2BA), C4B(H4B), C5B(H5BA), C6B(H6BA), C13B(H13B),
 C14B(H14B), C15B(H15B), C16B(H16B), C23B(H23B), C24B(H24B), C25B(H25B),
 C26B(H26B), N1C(H1C), N2C(H2C), N3C(H3C), N5C(H5C), N6C(H6C), N7C(H7C),
 C2C(H2CA), C4CB(H4CB), C5CB(H5CB), C6CB(H6CB), C13C(H13C), C14C(H14C),
 C15C(H15C), C16C(H16C), C23C(H23C), C24C(H24C), C25C(H25C), C26C(H26C),
 C6CA(H6CA), C5CA(H5CA), C4CA(H4CA)
4.d Tetrahedral OH refined with riding coordinates:
 O4S(H4SA), O4S(H4S)
4.e Idealised Me refined as rotating group:
 C8(H8A,H8B,H8C), C9(H9A,H9B,H9C), C18(H18D,H18E,H18F), C19(H19D,H19E,H19F),
 C8A(H8AA,H8AB,H8AC), C9A(H9AA,H9AB,H9AC), C18A(H18G,H18H,H18I), C19A(H19G,H19H,
 H19I), C8B(H8BA,H8BB,H8BC), C9B(H9BA,H9BB,H9BC), C18B(H18J,H18K,H18L),
 C19B(H19J,H19K,H19L), C8C(H8CA,H8CB,H8CC), C9C(H9CA,H9CB,H9CC), C18C(H18A,H18B,
 H18C), C19C(H19A,H19B,H19C), C4S(H4SB,H4SC,H4SD), C14S(H14D,H14E,H14F),
 C34K(H34A,H34B,H34C), C24K(H24D,H24E,H24F), C34S(H34D,H34E,H34F), C24S(H24G,
 H24H,H24I)
4.f Idealised tetrahedral OH refined as rotating group:
 O1S(H1S), O2S(H2S), O3S(H3S)
;
_olex2_submission_special_instructions 'No special instructions were received'

loop_
_space_group_symop_id
_space_group_symop_operation_xyz
1 'x, y, z'
2 '-x, -y, -z'

loop_
_atom_site_label
_atom_site_type_symbol
_atom_site_fract_x
_atom_site_fract_y
_atom_site_fract_z
_atom_site_U_iso_or_equiv
_atom_site_adp_type
_atom_site_occupancy
_atom_site_calc_flag
_atom_site_disorder_assembly
_atom_site_disorder_group
_atom_site_refinement_flags_posn
O1 O 0.74059(17) 0.44760(17) 0.62821(12) 0.0435(8) Uani 1 d . . .
O2 O 0.89425(19) 0.35541(19) 0.70011(12) 0.0477(8) Uani 1 d . . .
O3 O 0.77465(17) 0.08533(16) 0.66494(11) 0.0398(7) Uani 1 d . . .
O4 O 0.82366(18) 0.19339(18) 0.56840(12) 0.0432(8) Uani 1 d . . .
N1 N 0.7047(2) 0.3208(2) 0.58112(14) 0.0413(10) Uani 1 d . . .
H1 H 0.7187 0.2863 0.5560 0.050 Uiso 1 calc . . R
N2 N 0.8429(2) 0.3742(2) 0.59819(14) 0.0406(9) Uani 1 d . . .
H2 H 0.8548 0.3360 0.5743 0.049 Uiso 1 calc . . R
N3 N 0.9061(2) 0.4281(2) 0.63122(15) 0.0383(9) Uani 1 d . . .
H3 H 0.9316 0.4701 0.6189 0.046 Uiso 1 calc . . R
N4 N 1.1142(2) 0.5847(2) 0.78394(19) 0.0564(12) Uani 1 d . . .
N5 N 0.8407(2) 0.1953(2) 0.72454(13) 0.0354(9) Uani 1 d . . .
H5 H 0.8873 0.2294 0.7328 0.042 Uiso 1 calc . . R
N6 N 0.9058(2) 0.1436(2) 0.65755(14) 0.0398(9) Uani 1 d . . .
H6 H 0.9526 0.1733 0.6735 0.048 Uiso 1 calc . . R
N7 N 0.9013(2) 0.0999(2) 0.60688(14) 0.0357(9) Uani 1 d . . .
H7 H 0.9277 0.0549 0.6026 0.043 Uiso 1 calc . . R
N8 N 0.8249(2) -0.0238(2) 0.41519(15) 0.0450(10) Uani 1 d . . .
C1 C 0.6298(3) 0.3051(3) 0.6566(2) 0.0508(13) Uani 1 d . . .
C2 C 0.6929(3) 0.2622(3) 0.68010(19) 0.0400(12) Uani 1 d . . .
H2A H 0.7296 0.2374 0.6587 0.048 Uiso 1 calc . . R
C3 C 0.7053(3) 0.2534(3) 0.7336(2) 0.0439(12) Uani 1 d . . .
C4 C 0.6498(3) 0.2890(4) 0.7642(2) 0.0643(16) Uani 1 d . . .
H4 H 0.6554 0.2828 0.8008 0.077 Uiso 1 calc . . R
C5 C 0.5872(4) 0.3330(4) 0.7413(3) 0.085(2) Uani 1 d . . .
H5A H 0.5500 0.3577 0.7624 0.102 Uiso 1 calc . . R
C6 C 0.5781(3) 0.3414(4) 0.6878(3) 0.0711(17) Uani 1 d . . .
H6A H 0.5354 0.3729 0.6726 0.085 Uiso 1 calc . . R
C7 C 0.6196(3) 0.3081(3) 0.5962(2) 0.0511(14) Uani 1 d . . .
C8 C 0.5646(3) 0.3745(3) 0.5759(2) 0.0646(16) Uani 1 d . . .
H8A H 0.5867 0.4289 0.5952 0.097 Uiso 1 calc . . GR
H8B H 0.5063 0.3612 0.5816 0.097 Uiso 1 calc . . GR
H8C H 0.5656 0.3760 0.5380 0.097 Uiso 1 calc . . GR
C9 C 0.5823(3) 0.2215(3) 0.5680(2) 0.0698(17) Uani 1 d . . .
H9A H 0.5801 0.2210 0.5297 0.105 Uiso 1 calc . . GR
H9B H 0.5251 0.2093 0.5759 0.105 Uiso 1 calc . . GR
H9C H 0.6182 0.1793 0.5807 0.105 Uiso 1 calc . . GR
C10 C 0.7613(3) 0.3847(3) 0.60533(18) 0.0384(11) Uani 1 d . . .
C11 C 0.9271(3) 0.4147(3) 0.68148(19) 0.0396(11) Uani 1 d . . .
C12 C 0.9934(3) 0.4768(3) 0.71584(19) 0.0411(12) Uani 1 d . . .
C13 C 1.0049(3) 0.4733(3) 0.7703(2) 0.0473(13) Uani 1 d . . .
H13 H 0.9716 0.4334 0.7849 0.057 Uiso 1 calc . . R
C14 C 1.0651(3) 0.5283(3) 0.8029(2) 0.0578(15) Uani 1 d . . .
H14 H 1.0719 0.5262 0.8400 0.069 Uiso 1 calc . . R
C15 C 1.1036(3) 0.5868(3) 0.7315(2) 0.0487(13) Uani 1 d . . .
H15 H 1.1386 0.6265 0.7180 0.058 Uiso 1 calc . . R
C16 C 1.0442(2) 0.5342(3) 0.69557(19) 0.0410(12) Uani 1 d . . .
H16 H 1.0387 0.5376 0.6586 0.049 Uiso 1 calc . . R
C17 C 0.7764(3) 0.2054(3) 0.75907(17) 0.0378(11) Uani 1 d . . .
C18 C 0.8258(3) 0.2581(3) 0.80933(17) 0.0440(12) Uani 1 d . . .
H18D H 0.8712 0.2275 0.8253 0.066 Uiso 1 calc . . GR
H18E H 0.7873 0.2697 0.8347 0.066 Uiso 1 calc . . GR
H18F H 0.8501 0.3106 0.7998 0.066 Uiso 1 calc . . GR
C19 C 0.7409(3) 0.1228(3) 0.77411(18) 0.0461(12) Uani 1 d . . .
H19D H 0.7081 0.0897 0.7426 0.069 Uiso 1 calc . . GR
H19E H 0.7043 0.1333 0.8008 0.069 Uiso 1 calc . . GR
H19F H 0.7877 0.0924 0.7886 0.069 Uiso 1 calc . . GR
C20 C 0.8358(3) 0.1385(2) 0.68096(17) 0.0360(11) Uani 1 d . . .
C21 C 0.8564(3) 0.1279(3) 0.56556(18) 0.0351(11) Uani 1 d . . .
C22 C 0.8482(3) 0.0725(2) 0.51345(17) 0.0349(11) Uani 1 d . . .
C23 C 0.7908(3) 0.0913(3) 0.47205(18) 0.0425(12) Uani 1 d . . .
H23 H 0.7585 0.1373 0.4761 0.051 Uiso 1 calc . . R
C24 C 0.7814(3) 0.0408(3) 0.42391(19) 0.0512(13) Uani 1 d . . .
H24 H 0.7413 0.0535 0.3955 0.061 Uiso 1 calc . . R
C25 C 0.8813(3) -0.0388(3) 0.45586(19) 0.0449(12) Uani 1 d . . .
H25 H 0.9150 -0.0834 0.4504 0.054 Uiso 1 calc . . R
C26 C 0.8940(3) 0.0061(3) 0.50536(18) 0.0402(11) Uani 1 d . . .
H26 H 0.9338 -0.0087 0.5333 0.048 Uiso 1 calc . . R
O1A O 0.14625(16) -0.11079(18) 0.90119(11) 0.0355(7) Uani 1 d . . .
O2A O 0.29687(18) 0.02098(17) 0.96684(12) 0.0440(8) Uani 1 d . . .
O3A O 0.19978(18) 0.27704(18) 0.91438(12) 0.0419(8) Uani 1 d . . .
O4A O 0.24707(18) 0.12160(18) 0.82711(12) 0.0470(8) Uani 1 d . . .
N1A N 0.11093(19) -0.0120(2) 0.84577(13) 0.0331(8) Uani 1 d . . .
H1A H 0.1294 0.0141 0.8208 0.040 Uiso 1 calc . . R
N2A N 0.2473(2) -0.0406(2) 0.86364(14) 0.0343(9) Uani 1 d . . .
H2AA H 0.2576 -0.0122 0.8376 0.041 Uiso 1 calc . . R
N3A N 0.31274(19) -0.0698(2) 0.89636(14) 0.0362(9) Uani 1 d . . .
H3A H 0.3411 -0.1094 0.8839 0.043 Uiso 1 calc . . R
N4A N 0.5354(2) -0.1309(2) 1.04510(16) 0.0460(10) Uani 1 d . . .
N5A N 0.2461(2) 0.1958(2) 0.97878(14) 0.0370(9) Uani 1 d . . .
H5AA H 0.2881 0.1670 0.9898 0.044 Uiso 1 calc . . R
N6A N 0.3245(2) 0.2199(2) 0.91481(15) 0.0428(10) Uani 1 d . . .
H6AA H 0.3669 0.2006 0.9342 0.051 Uiso 1 calc . . R
N7A N 0.3306(2) 0.2373(2) 0.86411(15) 0.0397(9) Uani 1 d . . .
H7A H 0.3605 0.2828 0.8593 0.048 Uiso 1 calc . . R
N8A N 0.3157(3) 0.2460(3) 0.66637(16) 0.0595(12) Uani 1 d . . .
C1A C 0.0221(3) 0.0455(3) 0.90865(18) 0.0391(11) Uani 1 d . . .
C2A C 0.0945(3) 0.0982(3) 0.93412(18) 0.0387(11) Uani 1 d . . .
H2AB H 0.1438 0.1006 0.9179 0.046 Uiso 1 calc . . R
C3A C 0.0956(3) 0.1460(3) 0.98150(18) 0.0388(11) Uani 1 d . . .
C4A C 0.0230(3) 0.1413(3) 1.0054(2) 0.0490(13) Uani 1 d . . .
H4A H 0.0221 0.1740 1.0381 0.059 Uiso 1 calc . . R
C5A C -0.0478(3) 0.0886(3) 0.9814(2) 0.0550(14) Uani 1 d . . .
H5AB H -0.0967 0.0848 0.9981 0.066 Uiso 1 calc . . R
C6A C -0.0478(3) 0.0417(3) 0.9336(2) 0.0445(12) Uani 1 d . . .
H6AB H -0.0968 0.0063 0.9176 0.053 Uiso 1 calc . . R
C7A C 0.0236(2) -0.0025(3) 0.85416(18) 0.0371(11) Uani 1 d . . .
C8A C -0.0283(3) -0.0869(3) 0.8451(2) 0.0507(13) Uani 1 d . . .
H8AA H -0.0234 -0.1149 0.8102 0.076 Uiso 1 calc . . GR
H8AB H -0.0878 -0.0792 0.8466 0.076 Uiso 1 calc . . GR
H8AC H -0.0071 -0.1209 0.8726 0.076 Uiso 1 calc . . GR
C9A C -0.0115(3) 0.0512(3) 0.8122(2) 0.0537(14) Uani 1 d . . .
H9AA H 0.0236 0.1044 0.8168 0.081 Uiso 1 calc . . GR
H9AB H -0.0697 0.0612 0.8161 0.081 Uiso 1 calc . . GR
H9AC H -0.0109 0.0225 0.7769 0.081 Uiso 1 calc . . GR
C10A C 0.1655(2) -0.0576(3) 0.87320(18) 0.0349(11) Uani 1 d . . .
C11A C 0.3326(3) -0.0364(3) 0.94793(18) 0.0374(11) Uani 1 d . . .
C12A C 0.4030(3) -0.0725(2) 0.97995(18) 0.0371(11) Uani 1 d . . .
C13A C 0.4148(3) -0.0546(3) 1.03475(19) 0.0426(12) Uani 1 d . . .
H13A H 0.3776 -0.0215 1.0510 0.051 Uiso 1 calc . . R
C14A C 0.4807(3) -0.0851(3) 1.06554(19) 0.0456(13) Uani 1 d . . .
H14A H 0.4873 -0.0729 1.1029 0.055 Uiso 1 calc . . R
C15A C 0.5245(3) -0.1490(3) 0.9919(2) 0.0461(13) Uani 1 d . . .
H15A H 0.5635 -0.1813 0.9768 0.055 Uiso 1 calc . . R
C16A C 0.4588(3) -0.1224(3) 0.95880(19) 0.0426(12) Uani 1 d . . .
H16A H 0.4518 -0.1381 0.9217 0.051 Uiso 1 calc . . R
C17A C 0.1771(3) 0.1984(3) 1.01069(18) 0.0442(12) Uani 1 d . . .
C18A C 0.2091(3) 0.1618(3) 1.06128(19) 0.0583(14) Uani 1 d . . .
H18G H 0.2204 0.1041 1.0524 0.087 Uiso 1 calc . . GR
H18H H 0.1662 0.1634 1.0846 0.087 Uiso 1 calc . . GR
H18I H 0.2614 0.1942 1.0794 0.087 Uiso 1 calc . . GR
C19A C 0.1603(3) 0.2914(3) 1.0243(2) 0.0612(15) Uani 1 d . . .
H19G H 0.2124 0.3231 1.0431 0.092 Uiso 1 calc . . GR
H19H H 0.1162 0.2939 1.0467 0.092 Uiso 1 calc . . GR
H19I H 0.1416 0.3151 0.9915 0.092 Uiso 1 calc . . GR
C20A C 0.2519(3) 0.2328(3) 0.93447(19) 0.0381(11) Uani 1 d . . .
C21A C 0.2913(3) 0.1856(3) 0.82211(19) 0.0404(12) Uani 1 d . . .
C22A C 0.3028(3) 0.2089(3) 0.76926(19) 0.0399(11) Uani 1 d . . .
C23A C 0.3577(3) 0.2746(3) 0.76033(19) 0.0462(12) Uani 1 d . . .
H23A H 0.3926 0.3078 0.7893 0.055 Uiso 1 calc . . R
C24A C 0.3612(3) 0.2909(3) 0.7096(2) 0.0575(14) Uani 1 d . . .
H24A H 0.3981 0.3369 0.7045 0.069 Uiso 1 calc . . R
C25A C 0.2636(3) 0.1819(3) 0.6758(2) 0.0542(14) Uani 1 d . . .
H25A H 0.2305 0.1491 0.6460 0.065 Uiso 1 calc . . R
C26A C 0.2548(3) 0.1605(3) 0.7244(2) 0.0433(12) Uani 1 d . . .
H26A H 0.2173 0.1141 0.7282 0.052 Uiso 1 calc . . R
O1B O -0.06239(19) 0.57723(18) 0.59096(12) 0.0416(8) Uani 1 d . . .
O2B O -0.11181(19) 0.72402(18) 0.70258(13) 0.0526(9) Uani 1 d . . .
O3B O -0.02413(17) 0.95672(18) 0.63018(12) 0.0401(8) Uani 1 d . . .
O4B O -0.19830(19) 0.80857(18) 0.57495(12) 0.0480(8) Uani 1 d . . .
N1B N -0.1016(2) 0.6794(2) 0.54134(14) 0.0402(9) Uani 1 d . . .
H1B H -0.1453 0.7057 0.5297 0.048 Uiso 1 calc . . R
N2B N -0.1771(2) 0.6456(2) 0.60562(16) 0.0435(10) Uani 1 d . . .
H2B H -0.2237 0.6351 0.5837 0.052 Uiso 1 d . . R
N3B N -0.1811(2) 0.6095(2) 0.65230(15) 0.0398(9) Uani 1 d . . .
H3B H -0.2060 0.5590 0.6510 0.048 Uiso 1 calc . . R
N4B N -0.1550(4) 0.5372(3) 0.8409(2) 0.0861(16) Uani 1 d . . .
N5B N -0.0021(2) 0.8679(2) 0.69345(13) 0.0351(9) Uani 1 d . . .
H5B H -0.0274 0.8426 0.7163 0.042 Uiso 1 calc . . R
N6B N -0.1352(2) 0.9036(2) 0.66755(15) 0.0460(10) Uani 1 d . . .
H6B H -0.1509 0.8545 0.6742 0.055 Uiso 1 d . . R
N7B N -0.1934(2) 0.9287(2) 0.62759(15) 0.0445(10) Uani 1 d . . .
H7B H -0.2108 0.9786 0.6318 0.053 Uiso 1 calc . . R
N8B N -0.4064(2) 0.9547(2) 0.46323(15) 0.0442(10) Uani 1 d . . .
C1B C 0.0530(3) 0.7197(3) 0.56127(18) 0.0393(11) Uani 1 d . . .
C2B C 0.0394(3) 0.7717(2) 0.60491(17) 0.0364(11) Uani 1 d . . .
H2BA H -0.0164 0.7854 0.6072 0.044 Uiso 1 calc . . R
C3B C 0.1053(3) 0.8045(3) 0.64565(18) 0.0406(11) Uani 1 d . . .
C4B C 0.1851(3) 0.7854(3) 0.6398(2) 0.0510(13) Uani 1 d . . .
H4B H 0.2314 0.8088 0.6660 0.061 Uiso 1 calc . . R
C5B C 0.2010(3) 0.7337(3) 0.5975(2) 0.0554(14) Uani 1 d . . .
H5BA H 0.2568 0.7197 0.5956 0.066 Uiso 1 calc . . R
C6B C 0.1335(3) 0.7014(3) 0.55679(19) 0.0485(12) Uani 1 d . . .
H6BA H 0.1439 0.6673 0.5266 0.058 Uiso 1 calc . . R
C7B C -0.0244(3) 0.6907(3) 0.51721(18) 0.0420(12) Uani 1 d . . .
C8B C -0.0134(3) 0.6095(3) 0.4838(2) 0.0564(14) Uani 1 d . . .
H8BA H -0.0020 0.5663 0.5070 0.085 Uiso 1 calc . . GR
H8BB H 0.0341 0.6186 0.4645 0.085 Uiso 1 calc . . GR
H8BC H -0.0652 0.5919 0.4584 0.085 Uiso 1 calc . . GR
C9B C -0.0369(3) 0.7603(3) 0.48220(18) 0.0519(13) Uani 1 d . . .
H9BA H -0.0884 0.7458 0.4561 0.078 Uiso 1 calc . . GR
H9BB H 0.0119 0.7679 0.4639 0.078 Uiso 1 calc . . GR
H9BC H -0.0422 0.8120 0.5042 0.078 Uiso 1 calc . . GR
C10B C -0.1088(3) 0.6313(3) 0.58008(17) 0.0325(11) Uani 1 d . . .
C11B C -0.1470(3) 0.6523(3) 0.69914(19) 0.0410(12) Uani 1 d . . .
C12B C -0.1537(3) 0.6107(3) 0.74727(19) 0.0418(12) Uani 1 d . . .
C13B C -0.1081(4) 0.6508(3) 0.7944(2) 0.0609(15) Uani 1 d . . .
H13B H -0.0767 0.7031 0.7955 0.073 Uiso 1 calc . . R
C14B C -0.1098(4) 0.6130(4) 0.8389(3) 0.089(2) Uani 1 d . . .
H14B H -0.0778 0.6403 0.8710 0.107 Uiso 1 calc . . R
C15B C -0.1981(3) 0.5023(4) 0.7953(2) 0.0627(15) Uani 1 d . . .
H15B H -0.2308 0.4509 0.7951 0.075 Uiso 1 calc . . R
C16B C -0.1992(3) 0.5348(3) 0.7479(2) 0.0476(13) Uani 1 d . . .
H16B H -0.2307 0.5058 0.7162 0.057 Uiso 1 calc . . R
C17B C 0.0885(3) 0.8586(2) 0.69490(17) 0.0363(11) Uani 1 d . . .
C18B C 0.1140(3) 0.8140(3) 0.74283(17) 0.0416(12) Uani 1 d . . .
H18J H 0.1030 0.8471 0.7747 0.062 Uiso 1 calc . . GR
H18K H 0.1743 0.8063 0.7463 0.062 Uiso 1 calc . . GR
H18L H 0.0810 0.7597 0.7385 0.062 Uiso 1 calc . . GR
C19B C 0.1391(3) 0.9436(3) 0.70219(18) 0.0428(12) Uani 1 d . . .
H19J H 0.1230 0.9726 0.6712 0.064 Uiso 1 calc . . GR
H19K H 0.1997 0.9365 0.7061 0.064 Uiso 1 calc . . GR
H19L H 0.1273 0.9763 0.7339 0.064 Uiso 1 calc . . GR
C20B C -0.0505(3) 0.9114(3) 0.66059(18) 0.0374(11) Uani 1 d . . .
C21B C -0.2229(3) 0.8786(3) 0.58333(18) 0.0374(11) Uani 1 d . . .
C22B C -0.2873(3) 0.9084(3) 0.54287(18) 0.0377(11) Uani 1 d . . .
C23B C -0.3023(3) 0.8653(3) 0.49269(18) 0.0425(12) Uani 1 d . . .
H23B H -0.2724 0.8187 0.4847 0.051 Uiso 1 calc . . R
C24B C -0.3607(3) 0.8906(3) 0.45464(19) 0.0453(12) Uani 1 d . . .
H24B H -0.3693 0.8611 0.4201 0.054 Uiso 1 calc . . R
C25B C -0.3915(3) 0.9953(3) 0.51215(19) 0.0444(12) Uani 1 d . . .
H25B H -0.4233 1.0408 0.5192 0.053 Uiso 1 calc . . R
C26B C -0.3333(3) 0.9759(3) 0.55288(19) 0.0420(12) Uani 1 d . . .
H26B H -0.3247 1.0074 0.5868 0.050 Uiso 1 calc . . R
O1C O 0.42100(17) 0.39772(17) 0.87156(12) 0.0420(8) Uani 1 d . . .
O2C O 0.27609(18) 0.48372(19) 0.79408(13) 0.0489(9) Uani 1 d . . .
O3C O 0.36585(16) 0.78408(16) 0.84572(11) 0.0375(7) Uani 1 d . . .
O4C O 0.32394(18) 0.64718(17) 0.92441(11) 0.0407(8) Uani 1 d . . .
N1C N 0.4466(2) 0.5242(2) 0.92295(14) 0.0414(10) Uani 1 d . . .
H1C H 0.4259 0.5543 0.9475 0.050 Uiso 1 calc . . R
N2C N 0.3113(2) 0.4643(2) 0.89820(14) 0.0425(10) Uani 1 d . . .
H2C H 0.2954 0.4995 0.9223 0.051 Uiso 1 calc . . R
N3C N 0.2524(2) 0.4110(2) 0.86170(16) 0.0430(10) Uani 1 d . . .
H3C H 0.2244 0.3687 0.8722 0.052 Uiso 1 calc . . R
N4C N 0.0573(2) 0.2579(2) 0.70091(17) 0.0492(11) Uani 1 d . . .
N5C N 0.3154(2) 0.6678(2) 0.78600(13) 0.0350(9) Uani 1 d . . .
H5C H 0.2738 0.6278 0.7777 0.042 Uiso 1 calc . . R
N6C N 0.2356(2) 0.7160(2) 0.84640(13) 0.0343(9) Uani 1 d . . .
H6C H 0.1887 0.6933 0.8261 0.041 Uiso 1 calc . . R
N7C N 0.2374(2) 0.7437(2) 0.89965(13) 0.0330(8) Uani 1 d . . .
H7C H 0.2079 0.7844 0.9091 0.040 Uiso 1 calc . . R
N8C N 0.3060(3) 0.8000(2) 1.10042(15) 0.0519(11) Uani 1 d . . .
C1C C 0.5331(3) 0.5714(3) 0.8595(2) 0.0589(15) Uani 1 d . . .
C2C C 0.4645(3) 0.6053(3) 0.83340(19) 0.0400(11) Uani 1 d A . .
H2CA H 0.4169 0.6116 0.8508 0.048 Uiso 1 calc . . R
C3C C 0.4613(3) 0.6301(3) 0.7840(2) 0.0558(14) Uani 1 d . . .
C4CB C 0.5220(5) 0.6057(5) 0.7525(4) 0.054(2) Uiso 0.60 d A 2 .
H4CB H 0.5160 0.6149 0.7163 0.064 Uiso 0.60 calc A 2 R
C5CB C 0.5912(6) 0.5678(6) 0.7758(4) 0.061(2) Uiso 0.60 d A 2 .
H5CB H 0.6362 0.5570 0.7568 0.073 Uiso 0.60 calc A 2 R
C6CB C 0.5939(6) 0.5466(6) 0.8250(4) 0.060(3) Uiso 0.60 d A 2 .
H6CB H 0.6372 0.5141 0.8381 0.072 Uiso 0.60 calc A 2 R
C7C C 0.5342(3) 0.5482(3) 0.9155(2) 0.0467(13) Uani 1 d A . .
C8C C 0.5907(3) 0.4810(3) 0.9284(2) 0.0624(16) Uani 1 d . . .
H8CA H 0.5857 0.4661 0.9638 0.094 Uiso 1 calc A . GR
H8CB H 0.6495 0.5012 0.9275 0.094 Uiso 1 calc . . GR
H8CC H 0.5738 0.4320 0.9023 0.094 Uiso 1 calc . . GR
C9C C 0.5628(3) 0.6264(3) 0.9553(2) 0.0764(19) Uani 1 d . . .
H9CA H 0.5244 0.6692 0.9479 0.115 Uiso 1 calc A . GR
H9CB H 0.6204 0.6474 0.9518 0.115 Uiso 1 calc . . GR
H9CC H 0.5619 0.6125 0.9914 0.115 Uiso 1 calc . . GR
C10C C 0.3954(3) 0.4587(2) 0.89452(18) 0.0371(11) Uani 1 d . . .
C11C C 0.2390(3) 0.4249(3) 0.8105(2) 0.0391(11) Uani 1 d . . .
C12C C 0.1759(2) 0.3640(3) 0.77350(19) 0.0380(11) Uani 1 d . . .
C13C C 0.1705(3) 0.3676(3) 0.72026(19) 0.0414(12) Uani 1 d . . .
H13C H 0.2068 0.4069 0.7074 0.050 Uiso 1 calc . . R
C14C C 0.1112(3) 0.3130(3) 0.68475(19) 0.0451(12) Uani 1 d . . .
H14C H 0.1093 0.3152 0.6478 0.054 Uiso 1 calc . . R
C15C C 0.0635(3) 0.2552(3) 0.7531(2) 0.0488(13) Uani 1 d . . .
H15C H 0.0261 0.2159 0.7652 0.059 Uiso 1 calc . . R
C16C C 0.1213(2) 0.3064(3) 0.79081(19) 0.0410(12) Uani 1 d . . .
H16C H 0.1233 0.3020 0.8275 0.049 Uiso 1 calc . . R
C17C C 0.3841(3) 0.6661(3) 0.75412(18) 0.0403(11) Uani 1 d A . .
C18C C 0.3460(4) 0.6078(3) 0.7038(2) 0.0684(16) Uani 1 d . . .
H18A H 0.3253 0.5542 0.7137 0.103 Uiso 1 calc A . GR
H18B H 0.3895 0.5995 0.6814 0.103 Uiso 1 calc . . GR
H18C H 0.2990 0.6326 0.6843 0.103 Uiso 1 calc . . GR
C19C C 0.4092(3) 0.7514(3) 0.73841(19) 0.0476(12) Uani 1 d . . .
H19A H 0.3584 0.7751 0.7226 0.071 Uiso 1 calc A . GR
H19B H 0.4481 0.7459 0.7127 0.071 Uiso 1 calc . . GR
H19C H 0.4370 0.7881 0.7699 0.071 Uiso 1 calc . . GR
C20C C 0.3108(3) 0.7257(3) 0.82695(17) 0.0333(10) Uani 1 d . . .
C21C C 0.2843(3) 0.7077(2) 0.93576(18) 0.0348(11) Uani 1 d . . .
C22C C 0.2898(3) 0.7413(2) 0.99299(17) 0.0346(11) Uani 1 d . . .
C23C C 0.2326(3) 0.7923(3) 1.01152(18) 0.0418(11) Uani 1 d . . .
H23C H 0.1871 0.8086 0.9879 0.050 Uiso 1 calc . . R
C24C C 0.2433(3) 0.8189(3) 1.0654(2) 0.0522(13) Uani 1 d . . .
H24C H 0.2032 0.8528 1.0779 0.063 Uiso 1 calc . . R
C25C C 0.3612(3) 0.7510(3) 1.08224(19) 0.0473(12) Uani 1 d . . .
H25C H 0.4067 0.7366 1.1066 0.057 Uiso 1 calc . . R
C26C C 0.3543(3) 0.7205(2) 1.02919(17) 0.0391(11) Uani 1 d . . .
H26C H 0.3942 0.6854 1.0179 0.047 Uiso 1 calc . . R
O1S O 0.5666(3) 0.8620(2) 0.63486(16) 0.0799(12) Uani 1 d . . .
H1S H 0.5598 0.9128 0.6394 0.120 Uiso 1 calc . . GR
C1S C 0.5026(4) 0.8211(4) 0.5936(3) 0.0833(19) Uani 1 d . . .
H1SA H 0.5124 0.8385 0.5591 0.100 Uiso 1 calc . . R
H1SB H 0.4463 0.8365 0.6000 0.100 Uiso 1 calc . . R
C2S C 0.5053(4) 0.7292(4) 0.5926(3) 0.0843(19) Uani 1 d . . .
H2SA H 0.5025 0.7138 0.6286 0.101 Uiso 1 calc . . R
H2SB H 0.4547 0.7010 0.5687 0.101 Uiso 1 calc . . R
C3S C 0.5825(4) 0.6985(4) 0.5746(3) 0.0798(19) Uani 1 d . . .
H3SA H 0.6334 0.7294 0.5966 0.096 Uiso 1 calc . . R
H3SB H 0.5830 0.7092 0.5374 0.096 Uiso 1 calc . . R
C4S C 0.5852(4) 0.6048(4) 0.5785(3) 0.090(2) Uani 1 d . . .
H4SB H 0.5398 0.5735 0.5525 0.135 Uiso 1 calc . . GR
H4SC H 0.5774 0.5931 0.6142 0.135 Uiso 1 calc . . GR
H4SD H 0.6400 0.5880 0.5713 0.135 Uiso 1 calc . . GR
O2S O 0.5161(3) 1.0179(2) 0.62986(16) 0.0819(12) Uani 1 d . . .
H2S H 0.4743 1.0166 0.6058 0.123 Uiso 1 calc . . GR
C11S C 0.5123(4) 1.0838(4) 0.6705(2) 0.0790(18) Uani 1 d . . .
H11A H 0.4685 1.1193 0.6572 0.095 Uiso 1 calc . . R
H11B H 0.5673 1.1183 0.6778 0.095 Uiso 1 calc . . R
C12S C 0.4923(4) 1.0550(4) 0.7226(3) 0.097(2) Uani 1 d . . .
H12A H 0.5428 1.0305 0.7391 0.116 Uiso 1 calc . . R
H12B H 0.4862 1.1054 0.7463 0.116 Uiso 1 calc . . R
C13S C 0.4217(5) 0.9981(5) 0.7229(3) 0.109(3) Uani 1 d . . .
H13D H 0.4314 0.9434 0.7054 0.131 Uiso 1 calc . . R
H13E H 0.3713 1.0172 0.7021 0.131 Uiso 1 calc . . R
C14S C 0.4040(4) 0.9883(5) 0.7782(3) 0.090(2) Uani 1 d . . .
H14D H 0.3483 0.9578 0.7761 0.135 Uiso 1 calc . . GR
H14E H 0.4049 1.0433 0.7980 0.135 Uiso 1 calc . . GR
H14F H 0.4475 0.9575 0.7964 0.135 Uiso 1 calc . . GR
O3S O 0.7147(2) 0.8112(3) 0.69028(18) 0.0772(12) Uani 1 d B 1 .
H3S H 0.6740 0.8276 0.6708 0.116 Uiso 1 calc B 1 GR
C21S C 0.6852(5) 0.7729(5) 0.7300(3) 0.101(2) Uani 1 d . . D
H21A H 0.7298 0.7389 0.7443 0.121 Uiso 1 calc B . R
H21B H 0.6361 0.7336 0.7130 0.121 Uiso 1 calc B . R
C22S C 0.6591(9) 0.8196(7) 0.7755(4) 0.147(5) Uiso 0.70 d B 1 D
H22A H 0.6011 0.8339 0.7637 0.177 Uiso 0.70 calc B 1 R
H22B H 0.6548 0.7806 0.8023 0.177 Uiso 0.70 calc B 1 R
C23S C 0.7072(7) 0.8955(6) 0.8031(4) 0.101(3) Uiso 0.70 d B 1 D
H23D H 0.7242 0.9299 0.7762 0.121 Uiso 0.70 calc B 1 R
H23E H 0.7597 0.8800 0.8237 0.121 Uiso 0.70 calc B 1 R
O4S O 0.2414(3) 0.3037(3) 0.57374(18) 0.1029(15) Uani 1 d E . .
H4SA H 0.2657 0.2881 0.6018 0.154 Uiso 0.50 calc C 2 R
H4S H 0.2650 0.2902 0.6027 0.154 Uiso 0.50 calc C 1 R
C31S C 0.3036(5) 0.3573(4) 0.5508(3) 0.105(2) Uiso 1 d . . D
H31A H 0.3591 0.3345 0.5524 0.126 Uiso 1 calc D . R
H31B H 0.2819 0.3662 0.5139 0.126 Uiso 1 calc D . R
C32K C 0.3074(8) 0.4340(6) 0.5883(4) 0.063(3) Uiso 0.50 d E 1 D
H32A H 0.3479 0.4302 0.6208 0.075 Uiso 0.50 calc E 1 R
H32B H 0.2510 0.4405 0.5984 0.075 Uiso 0.50 calc E 1 R
C33S C 0.2623(7) 0.5027(7) 0.5669(5) 0.080(4) Uiso 0.50 d E 2 D
H33A H 0.2085 0.4675 0.5544 0.097 Uiso 0.50 calc E 2 R
H33B H 0.2577 0.5407 0.5987 0.097 Uiso 0.50 calc E 2 R
C34K C 0.2581(7) 0.5224(8) 0.5148(4) 0.061(3) Uiso 0.50 d E 1 D
H34A H 0.2542 0.4775 0.4858 0.092 Uiso 0.50 calc E 1 GR
H34B H 0.2662 0.5761 0.5011 0.092 Uiso 0.50 calc E 1 GR
H34C H 0.2058 0.5195 0.5300 0.092 Uiso 0.50 calc E 1 GR
C33K C 0.3373(7) 0.5130(8) 0.5599(5) 0.097(4) Uiso 0.50 d E 1 D
H33C H 0.3884 0.5028 0.5440 0.117 Uiso 0.50 calc E 1 R
H33D H 0.3499 0.5636 0.5857 0.117 Uiso 0.50 calc E 1 R
C6CA C 0.6134(10) 0.5848(10) 0.8470(7) 0.072(4) Uiso 0.40 d A 1 .
H6CA H 0.6616 0.5674 0.8676 0.086 Uiso 0.40 calc A 1 R
C5CA C 0.6192(12) 0.6252(11) 0.8025(8) 0.100(6) Uiso 0.40 d A 1 .
H5CA H 0.6732 0.6377 0.7928 0.120 Uiso 0.40 calc A 1 R
C4CA C 0.5481(10) 0.6476(10) 0.7720(7) 0.081(5) Uiso 0.40 d A 1 .
H4CA H 0.5550 0.6755 0.7421 0.097 Uiso 0.40 calc A 1 R
C24K C 0.608(2) 0.887(2) 0.8349(9) 0.153(13) Uiso 0.30 d B 2 D
H24D H 0.5470 0.8730 0.8270 0.230 Uiso 0.30 calc B 2 GR
H24E H 0.6211 0.9387 0.8592 0.230 Uiso 0.30 calc B 2 GR
H24F H 0.6352 0.8421 0.8514 0.230 Uiso 0.30 calc B 2 GR
C34S C 0.2961(11) 0.5500(10) 0.5209(6) 0.108(6) Uiso 0.50 d E 2 D
H34D H 0.2991 0.5095 0.4904 0.162 Uiso 0.50 calc E 2 GR
H34E H 0.3525 0.5784 0.5343 0.162 Uiso 0.50 calc E 2 GR
H34F H 0.2572 0.5908 0.5101 0.162 Uiso 0.50 calc E 2 GR
C32S C 0.3433(9) 0.4497(6) 0.5751(8) 0.122(6) Uiso 0.50 d E 2 D
H32C H 0.3879 0.4701 0.5556 0.147 Uiso 0.50 calc E 2 R
H32D H 0.3673 0.4519 0.6130 0.147 Uiso 0.50 calc E 2 R
C23K C 0.6412(10) 0.8986(10) 0.7856(6) 0.044(4) Uiso 0.30 d B 2 D
H23F H 0.5903 0.8925 0.7580 0.053 Uiso 0.30 calc B 2 R
H23G H 0.6628 0.9580 0.7896 0.053 Uiso 0.30 calc B 2 R
C22K C 0.7042(18) 0.8551(19) 0.761(2) 0.30(3) Uiso 0.30 d B 2 D
H22C H 0.7515 0.8502 0.7895 0.366 Uiso 0.30 calc B 2 R
H22D H 0.7266 0.8927 0.7372 0.366 Uiso 0.30 calc B 2 R
C24S C 0.6647(6) 0.9467(6) 0.8391(4) 0.090(3) Uiso 0.70 d B 1 D
H24G H 0.6267 0.9802 0.8186 0.135 Uiso 0.70 calc B 1 GR
H24H H 0.7071 0.9835 0.8642 0.135 Uiso 0.70 calc B 1 GR
H24I H 0.6319 0.9109 0.8585 0.135 Uiso 0.70 calc B 1 GR

loop_
_atom_site_aniso_label
_atom_site_aniso_U_11
_atom_site_aniso_U_22
_atom_site_aniso_U_33
_atom_site_aniso_U_23
_atom_site_aniso_U_13
_atom_site_aniso_U_12
O1 0.0388(17) 0.0311(17) 0.055(2) -0.0024(16) -0.0014(14) -0.0044(14)
O2 0.0465(19) 0.0359(18) 0.053(2) 0.0020(16) -0.0072(15) -0.0125(15)
O3 0.0376(17) 0.0311(16) 0.0427(19) -0.0062(14) -0.0057(13) -0.0085(13)
O4 0.0498(19) 0.0275(17) 0.047(2) -0.0029(15) -0.0017(15) 0.0020(15)
N1 0.045(2) 0.030(2) 0.040(2) -0.0094(17) -0.0075(17) -0.0078(17)
N2 0.035(2) 0.038(2) 0.039(2) -0.0127(17) -0.0067(16) -0.0094(17)
N3 0.039(2) 0.029(2) 0.040(3) -0.0018(17) -0.0040(17) -0.0123(16)
N4 0.040(2) 0.038(2) 0.078(4) -0.011(2) -0.018(2) 0.0022(19)
N5 0.033(2) 0.036(2) 0.030(2) -0.0049(17) -0.0040(16) -0.0096(16)
N6 0.034(2) 0.041(2) 0.037(2) -0.0111(18) 0.0009(17) -0.0099(17)
N7 0.039(2) 0.030(2) 0.033(2) -0.0044(17) -0.0021(17) -0.0008(16)
N8 0.057(3) 0.034(2) 0.039(3) 0.0013(19) -0.0040(19) -0.004(2)
C1 0.027(3) 0.051(3) 0.070(4) 0.010(3) -0.003(2) -0.004(2)
C2 0.029(2) 0.037(3) 0.048(3) -0.002(2) -0.003(2) -0.009(2)
C3 0.033(3) 0.049(3) 0.047(3) 0.002(2) 0.005(2) -0.007(2)
C4 0.039(3) 0.094(4) 0.064(4) 0.020(3) 0.011(3) 0.008(3)
C5 0.049(4) 0.134(6) 0.086(5) 0.027(5) 0.031(3) 0.034(4)
C6 0.028(3) 0.096(5) 0.094(5) 0.033(4) 0.006(3) 0.015(3)
C7 0.038(3) 0.044(3) 0.063(4) 0.009(3) -0.013(2) -0.009(2)
C8 0.041(3) 0.071(4) 0.075(4) 0.014(3) -0.014(3) -0.001(3)
C9 0.054(3) 0.053(3) 0.083(4) 0.001(3) -0.031(3) -0.021(3)
C10 0.040(3) 0.025(2) 0.044(3) -0.001(2) -0.007(2) -0.005(2)
C11 0.035(2) 0.034(3) 0.044(3) -0.003(2) -0.004(2) -0.003(2)
C12 0.029(2) 0.030(2) 0.057(3) -0.005(2) -0.007(2) -0.0028(19)
C13 0.044(3) 0.042(3) 0.048(3) -0.008(2) -0.007(2) 0.000(2)
C14 0.050(3) 0.051(3) 0.060(4) -0.011(3) -0.016(3) -0.004(3)
C15 0.039(3) 0.030(3) 0.070(4) 0.006(3) -0.011(2) -0.005(2)
C16 0.029(2) 0.035(3) 0.054(3) 0.005(2) -0.006(2) -0.003(2)
C17 0.038(2) 0.040(3) 0.029(3) -0.007(2) 0.001(2) -0.008(2)
C18 0.045(3) 0.040(3) 0.041(3) -0.006(2) 0.002(2) -0.004(2)
C19 0.047(3) 0.041(3) 0.044(3) -0.005(2) 0.003(2) -0.014(2)
C20 0.038(3) 0.027(2) 0.038(3) 0.000(2) -0.004(2) -0.002(2)
C21 0.033(2) 0.028(3) 0.039(3) -0.002(2) -0.001(2) -0.006(2)
C22 0.039(2) 0.023(2) 0.038(3) -0.001(2) -0.002(2) -0.0044(19)
C23 0.047(3) 0.032(3) 0.044(3) 0.000(2) -0.002(2) 0.002(2)
C24 0.059(3) 0.044(3) 0.042(3) 0.005(3) -0.018(2) -0.002(3)
C25 0.055(3) 0.031(3) 0.047(3) 0.000(2) 0.006(2) 0.001(2)
C26 0.043(3) 0.034(3) 0.039(3) -0.004(2) -0.001(2) -0.003(2)
O1A 0.0322(16) 0.0350(17) 0.0348(19) 0.0024(15) -0.0027(13) -0.0060(14)
O2A 0.0404(18) 0.0268(16) 0.057(2) -0.0068(15) -0.0111(15) 0.0062(14)
O3A 0.0361(17) 0.0412(18) 0.046(2) 0.0049(15) -0.0023(14) 0.0073(15)
O4A 0.0436(18) 0.0334(17) 0.059(2) 0.0022(15) -0.0021(15) -0.0061(15)
N1A 0.0296(19) 0.033(2) 0.033(2) 0.0017(17) -0.0014(15) 0.0007(16)
N2A 0.0297(19) 0.036(2) 0.034(2) 0.0049(17) -0.0030(15) -0.0017(16)
N3A 0.0266(18) 0.031(2) 0.045(2) -0.0042(17) -0.0107(16) 0.0067(15)
N4A 0.035(2) 0.036(2) 0.058(3) -0.002(2) -0.0139(19) -0.0040(18)
N5A 0.041(2) 0.036(2) 0.030(2) -0.0045(18) -0.0008(17) -0.0003(17)
N6A 0.038(2) 0.048(2) 0.040(3) 0.0067(19) -0.0003(17) 0.0038(18)
N7A 0.039(2) 0.038(2) 0.039(3) 0.0029(19) 0.0023(17) -0.0033(17)
N8A 0.051(3) 0.083(3) 0.038(3) -0.008(2) 0.0020(19) -0.003(2)
C1A 0.034(3) 0.035(3) 0.048(3) 0.007(2) 0.002(2) 0.008(2)
C2A 0.036(2) 0.037(3) 0.042(3) 0.004(2) 0.004(2) 0.004(2)
C3A 0.040(3) 0.036(3) 0.039(3) -0.004(2) 0.004(2) 0.006(2)
C4A 0.054(3) 0.044(3) 0.050(3) -0.002(2) 0.011(2) 0.013(2)
C5A 0.041(3) 0.057(3) 0.072(4) 0.012(3) 0.015(3) 0.018(3)
C6A 0.034(3) 0.040(3) 0.056(3) -0.001(2) 0.003(2) 0.007(2)
C7A 0.025(2) 0.035(3) 0.048(3) -0.001(2) -0.0025(19) 0.0036(19)
C8A 0.029(2) 0.059(3) 0.058(3) -0.008(3) 0.002(2) -0.009(2)
C9A 0.040(3) 0.060(3) 0.058(4) 0.007(3) -0.005(2) 0.011(2)
C10A 0.025(2) 0.038(3) 0.035(3) -0.016(2) -0.002(2) 0.000(2)
C11A 0.029(2) 0.025(2) 0.052(3) -0.003(2) -0.005(2) -0.0040(19)
C12A 0.033(2) 0.024(2) 0.046(3) -0.007(2) -0.010(2) -0.0036(19)
C13A 0.037(3) 0.032(3) 0.052(3) -0.008(2) -0.005(2) -0.003(2)
C14A 0.036(3) 0.044(3) 0.046(3) -0.011(2) -0.013(2) -0.002(2)
C15A 0.037(3) 0.027(2) 0.063(4) -0.008(2) -0.013(2) -0.006(2)
C16A 0.036(3) 0.030(2) 0.054(3) -0.006(2) -0.006(2) -0.002(2)
C17A 0.054(3) 0.039(3) 0.036(3) -0.008(2) 0.007(2) 0.000(2)
C18A 0.063(3) 0.067(4) 0.041(3) 0.006(3) 0.000(2) -0.001(3)
C19A 0.070(4) 0.052(3) 0.057(4) -0.016(3) 0.012(3) 0.005(3)
C20A 0.038(3) 0.030(3) 0.040(3) -0.008(2) 0.000(2) -0.009(2)
C21A 0.035(2) 0.032(3) 0.050(3) 0.000(2) -0.002(2) -0.001(2)
C22A 0.035(2) 0.032(2) 0.048(3) -0.003(2) 0.001(2) -0.001(2)
C23A 0.050(3) 0.045(3) 0.038(3) -0.009(2) 0.007(2) -0.018(2)
C24A 0.049(3) 0.069(4) 0.048(4) -0.004(3) 0.012(2) -0.023(3)
C25A 0.053(3) 0.049(3) 0.051(4) -0.018(3) 0.000(2) -0.005(3)
C26A 0.047(3) 0.031(3) 0.045(3) -0.011(2) 0.001(2) -0.008(2)
O1B 0.0428(18) 0.0281(17) 0.051(2) 0.0047(15) 0.0017(15) -0.0005(15)
O2B 0.0502(19) 0.0326(18) 0.067(2) -0.0066(16) -0.0012(16) -0.0076(15)
O3B 0.0389(17) 0.0353(18) 0.040(2) 0.0012(15) -0.0046(14) -0.0058(14)
O4B 0.052(2) 0.0331(18) 0.053(2) -0.0027(16) -0.0064(15) 0.0051(15)
N1B 0.048(2) 0.034(2) 0.031(2) -0.0034(18) -0.0060(17) -0.0059(17)
N2B 0.037(2) 0.039(2) 0.047(3) 0.001(2) -0.0052(18) -0.0114(17)
N3B 0.045(2) 0.0234(19) 0.048(3) -0.0017(19) 0.0065(18) -0.0073(16)
N4B 0.116(4) 0.091(4) 0.050(3) 0.002(3) 0.020(3) -0.006(3)
N5B 0.039(2) 0.031(2) 0.030(2) -0.0007(17) -0.0064(16) -0.0002(16)
N6B 0.036(2) 0.034(2) 0.060(3) 0.0040(19) -0.0141(18) -0.0026(17)
N7B 0.043(2) 0.029(2) 0.051(3) -0.0022(18) -0.0182(18) 0.0032(17)
N8B 0.035(2) 0.050(2) 0.040(3) -0.003(2) -0.0071(17) -0.0031(19)
C1B 0.049(3) 0.027(2) 0.038(3) -0.001(2) -0.001(2) 0.000(2)
C2B 0.043(3) 0.028(2) 0.034(3) 0.000(2) -0.001(2) 0.0008(19)
C3B 0.044(3) 0.033(3) 0.041(3) 0.001(2) -0.001(2) -0.003(2)
C4B 0.047(3) 0.046(3) 0.054(4) -0.004(3) -0.005(2) 0.003(2)
C5B 0.050(3) 0.052(3) 0.062(4) -0.002(3) 0.004(3) 0.014(2)
C6B 0.053(3) 0.047(3) 0.044(3) 0.001(2) 0.003(2) 0.010(2)
C7B 0.058(3) 0.032(3) 0.034(3) 0.000(2) 0.005(2) -0.004(2)
C8B 0.072(4) 0.039(3) 0.052(3) -0.014(2) 0.011(3) -0.008(2)
C9B 0.066(3) 0.046(3) 0.037(3) 0.007(2) -0.005(2) -0.009(3)
C10B 0.037(3) 0.027(3) 0.028(3) -0.005(2) 0.002(2) -0.012(2)
C11B 0.037(3) 0.027(3) 0.054(3) -0.008(2) 0.004(2) -0.004(2)
C12B 0.051(3) 0.032(3) 0.041(3) -0.010(2) 0.013(2) -0.001(2)
C13B 0.087(4) 0.053(3) 0.040(4) 0.001(3) 0.009(3) -0.001(3)
C14B 0.105(5) 0.081(5) 0.069(5) -0.029(4) 0.013(4) -0.005(4)
C15B 0.066(4) 0.071(4) 0.054(4) 0.005(3) 0.025(3) -0.004(3)
C16B 0.043(3) 0.042(3) 0.057(4) -0.003(3) 0.013(2) 0.000(2)
C17B 0.037(2) 0.032(2) 0.033(3) -0.005(2) -0.0074(19) -0.0031(19)
C18B 0.043(3) 0.035(3) 0.041(3) 0.002(2) -0.009(2) 0.004(2)
C19B 0.039(3) 0.036(3) 0.045(3) -0.006(2) -0.010(2) 0.000(2)
C20B 0.039(3) 0.030(3) 0.034(3) -0.014(2) -0.006(2) -0.007(2)
C21B 0.037(2) 0.032(3) 0.040(3) 0.002(2) -0.003(2) 0.000(2)
C22B 0.031(2) 0.031(2) 0.045(3) 0.000(2) -0.005(2) -0.0078(19)
C23B 0.040(3) 0.039(3) 0.042(3) -0.005(2) -0.006(2) 0.001(2)
C24B 0.037(3) 0.048(3) 0.045(3) -0.006(2) -0.001(2) -0.001(2)
C25B 0.030(2) 0.043(3) 0.056(3) -0.004(2) 0.000(2) 0.004(2)
C26B 0.030(2) 0.043(3) 0.046(3) -0.003(2) -0.006(2) -0.004(2)
O1C 0.0413(17) 0.0290(17) 0.049(2) -0.0072(15) -0.0054(14) -0.0001(14)
O2C 0.0418(18) 0.0402(19) 0.056(2) 0.0013(16) -0.0111(15) -0.0085(16)
O3C 0.0329(16) 0.0346(16) 0.0379(19) -0.0059(14) -0.0061(13) -0.0039(13)
O4C 0.0460(18) 0.0291(17) 0.042(2) -0.0051(14) -0.0044(14) 0.0065(14)
N1C 0.041(2) 0.034(2) 0.040(2) -0.0118(17) -0.0108(17) 0.0044(17)
N2C 0.039(2) 0.034(2) 0.045(2) -0.0184(18) -0.0084(17) 0.0001(16)
N3C 0.037(2) 0.033(2) 0.050(3) -0.0018(19) -0.0080(17) -0.0073(17)
N4C 0.039(2) 0.044(2) 0.058(3) 0.002(2) -0.0087(19) -0.0046(19)
N5C 0.0319(19) 0.0305(19) 0.036(2) -0.0068(17) -0.0058(16) -0.0043(15)
N6C 0.0292(19) 0.037(2) 0.031(2) -0.0062(17) -0.0045(15) -0.0014(16)
N7C 0.036(2) 0.0287(19) 0.032(2) -0.0038(17) -0.0007(16) 0.0043(16)
N8C 0.057(3) 0.056(3) 0.038(3) -0.008(2) 0.001(2) 0.003(2)
C1C 0.039(3) 0.054(3) 0.086(5) 0.015(3) 0.010(3) 0.010(2)
C2C 0.037(3) 0.035(3) 0.046(3) -0.001(2) 0.003(2) 0.005(2)
C3C 0.047(3) 0.055(3) 0.073(4) 0.014(3) 0.023(3) 0.015(3)
C7C 0.040(3) 0.032(3) 0.058(4) -0.005(2) -0.016(2) 0.001(2)
C8C 0.047(3) 0.048(3) 0.083(4) 0.005(3) -0.019(3) 0.009(2)
C9C 0.058(3) 0.041(3) 0.107(5) -0.031(3) -0.028(3) -0.005(3)
C10C 0.041(3) 0.021(2) 0.043(3) -0.003(2) -0.009(2) 0.000(2)
C11C 0.031(2) 0.034(3) 0.047(3) -0.001(2) -0.006(2) 0.003(2)
C12C 0.029(2) 0.036(3) 0.044(3) -0.004(2) -0.0068(19) 0.002(2)
C13C 0.032(2) 0.039(3) 0.049(3) -0.002(2) 0.003(2) -0.005(2)
C14C 0.040(3) 0.048(3) 0.041(3) -0.003(2) -0.002(2) -0.002(2)
C15C 0.033(3) 0.048(3) 0.058(4) 0.011(3) -0.015(2) -0.004(2)
C16C 0.030(2) 0.039(3) 0.047(3) 0.004(2) -0.011(2) -0.006(2)
C17C 0.037(3) 0.042(3) 0.037(3) -0.008(2) 0.002(2) -0.002(2)
C18C 0.093(4) 0.052(3) 0.053(4) -0.019(3) 0.020(3) -0.019(3)
C19C 0.042(3) 0.048(3) 0.049(3) -0.001(2) 0.001(2) 0.004(2)
C20C 0.031(2) 0.032(2) 0.035(3) 0.004(2) -0.0059(19) 0.007(2)
C21C 0.035(2) 0.019(2) 0.046(3) 0.000(2) -0.002(2) -0.0022(19)
C22C 0.034(2) 0.027(2) 0.038(3) -0.003(2) -0.003(2) -0.0021(19)
C23C 0.041(3) 0.043(3) 0.037(3) -0.003(2) -0.002(2) 0.006(2)
C24C 0.049(3) 0.062(3) 0.046(3) -0.004(3) 0.008(2) 0.016(3)
C25C 0.049(3) 0.044(3) 0.045(3) -0.002(2) -0.004(2) 0.007(2)
C26C 0.052(3) 0.027(2) 0.034(3) -0.007(2) 0.001(2) 0.001(2)
O1S 0.090(3) 0.065(2) 0.072(3) -0.004(2) -0.024(2) 0.013(2)
C1S 0.086(4) 0.065(4) 0.083(5) -0.013(3) -0.015(3) -0.007(3)
C2S 0.078(4) 0.087(5) 0.078(5) -0.018(4) 0.010(3) -0.005(4)
C3S 0.075(4) 0.077(4) 0.077(5) -0.021(3) 0.012(3) -0.017(3)
C4S 0.082(4) 0.069(4) 0.108(6) -0.021(4) -0.004(4) 0.017(3)
O2S 0.094(3) 0.075(3) 0.067(3) -0.004(2) -0.017(2) 0.020(2)
C11S 0.100(5) 0.071(4) 0.056(4) 0.005(3) -0.006(3) -0.017(4)
C12S 0.084(5) 0.068(4) 0.135(7) 0.015(4) 0.011(4) -0.001(4)
C13S 0.109(6) 0.089(5) 0.119(7) -0.012(5) -0.003(5) 0.014(5)
C14S 0.059(4) 0.151(7) 0.063(5) 0.015(4) 0.021(3) 0.000(4)
O3S 0.057(2) 0.093(3) 0.082(3) 0.030(3) 0.005(2) -0.003(2)
C21S 0.103(6) 0.107(6) 0.093(6) -0.004(5) 0.021(4) 0.029(5)
O4S 0.089(3) 0.108(3) 0.095(4) -0.012(3) -0.022(3) 0.005(3)

loop_
_atom_type_symbol
_atom_type_description
_atom_type_scat_dispersion_real
_atom_type_scat_dispersion_imag
_atom_type_scat_source
C C 0.0030 0.0010 'International Tables Vol C Tables 4.2.6.8 and 6.1.1.4'
H H 0.0000 0.0000 'International Tables Vol C Tables 4.2.6.8 and 6.1.1.4'
N N 0.0060 0.0030 'International Tables Vol C Tables 4.2.6.8 and 6.1.1.4'
O O 0.0110 0.0060 'International Tables Vol C Tables 4.2.6.8 and 6.1.1.4'

loop_
_geom_angle_atom_site_label_1
_geom_angle_atom_site_label_2
_geom_angle_atom_site_label_3
_geom_angle
C7 N1 H1 119.4
C10 N1 H1 119.4
C10 N1 C7 121.2(4)
N3 N2 H2 122.0
C10 N2 H2 122.0
C10 N2 N3 115.9(3)
N2 N3 H3 120.5
C11 N3 N2 119.0(3)
C11 N3 H3 120.5
C15 N4 C14 117.9(4)
C17 N5 H5 116.6
C20 N5 H5 116.6
C20 N5 C17 126.8(3)
N7 N6 H6 121.1
C20 N6 H6 121.1
C20 N6 N7 117.9(3)
N6 N7 H7 120.6
C21 N7 N6 118.8(3)
C21 N7 H7 120.6
C24 N8 C25 115.9(4)
C2 C1 C7 118.5(5)
C6 C1 C2 118.2(5)
C6 C1 C7 123.3(5)
C1 C2 H2A 118.6
C1 C2 C3 122.9(5)
C3 C2 H2A 118.6
C2 C3 C4 117.6(5)
C2 C3 C17 121.9(4)
C4 C3 C17 120.4(5)
C3 C4 H4 119.9
C5 C4 C3 120.1(6)
C5 C4 H4 119.9
C4 C5 H5A 119.9
C4 C5 C6 120.3(6)
C6 C5 H5A 119.9
C1 C6 C5 120.9(5)
C1 C6 H6A 119.6
C5 C6 H6A 119.6
N1 C7 C1 108.7(3)
N1 C7 C8 110.0(4)
N1 C7 C9 105.0(4)
C1 C7 C9 108.5(4)
C8 C7 C1 114.4(5)
C8 C7 C9 109.8(4)
C7 C8 H8A 109.5
C7 C8 H8B 109.5
C7 C8 H8C 109.5
H8A C8 H8B 109.5
H8A C8 H8C 109.5
H8B C8 H8C 109.5
C7 C9 H9A 109.5
C7 C9 H9B 109.5
C7 C9 H9C 109.5
H9A C9 H9B 109.5
H9A C9 H9C 109.5
H9B C9 H9C 109.5
O1 C10 N1 123.0(4)
O1 C10 N2 123.5(4)
N1 C10 N2 113.3(4)
O2 C11 N3 122.6(4)
O2 C11 C12 120.7(4)
N3 C11 C12 116.7(4)
C13 C12 C11 117.5(4)
C16 C12 C11 123.3(4)
C16 C12 C13 119.2(4)
C12 C13 H13 120.4
C14 C13 C12 119.3(5)
C14 C13 H13 120.4
N4 C14 C13 122.3(5)
N4 C14 H14 118.8
C13 C14 H14 118.8
N4 C15 H15 118.1
N4 C15 C16 123.9(5)
C16 C15 H15 118.1
C12 C16 C15 117.4(5)
C12 C16 H16 121.3
C15 C16 H16 121.3
N5 C17 C3 110.7(4)
N5 C17 C18 103.4(3)
N5 C17 C19 112.6(4)
C3 C17 C18 109.7(4)
C19 C17 C3 111.2(3)
C19 C17 C18 109.0(4)
C17 C18 H18D 109.5
C17 C18 H18E 109.5
C17 C18 H18F 109.5
H18D C18 H18E 109.5
H18D C18 H18F 109.5
H18E C18 H18F 109.5
C17 C19 H19D 109.5
C17 C19 H19E 109.5
C17 C19 H19F 109.5
H19D C19 H19E 109.5
H19D C19 H19F 109.5
H19E C19 H19F 109.5
O3 C20 N5 124.0(4)
O3 C20 N6 122.8(4)
N6 C20 N5 113.2(3)
O4 C21 N7 123.6(4)
O4 C21 C22 121.2(4)
N7 C21 C22 115.2(4)
C23 C22 C21 117.0(4)
C26 C22 C21 124.3(4)
C26 C22 C23 118.7(4)
C22 C23 H23 121.0
C22 C23 C24 118.1(4)
C24 C23 H23 121.0
N8 C24 C23 124.3(4)
N8 C24 H24 117.9
C23 C24 H24 117.9
N8 C25 H25 117.8
N8 C25 C26 124.3(4)
C26 C25 H25 117.8
C22 C26 C25 118.7(4)
C22 C26 H26 120.7
C25 C26 H26 120.7
C7A N1A H1A 117.2
C10A N1A H1A 117.2
C10A N1A C7A 125.6(4)
N3A N2A H2AA 121.0
C10A N2A H2AA 121.0
C10A N2A N3A 118.1(4)
N2A N3A H3A 120.3
C11A N3A N2A 119.3(3)
C11A N3A H3A 120.3
C14A N4A C15A 118.0(4)
C17A N5A H5AA 116.4
C20A N5A H5AA 116.4
C20A N5A C17A 127.2(4)
N7A N6A H6AA 120.5
C20A N6A H6AA 120.5
C20A N6A N7A 119.1(4)
N6A N7A H7A 119.7
C21A N7A N6A 120.5(4)
C21A N7A H7A 119.7
C24A N8A C25A 115.5(4)
C2A C1A C7A 119.4(4)
C6A C1A C2A 117.8(4)
C6A C1A C7A 122.8(4)
C1A C2A H2AB 118.9
C3A C2A C1A 122.2(4)
C3A C2A H2AB 118.9
C2A C3A C4A 118.4(4)
C2A C3A C17A 121.4(4)
C4A C3A C17A 119.9(4)
C3A C4A H4A 120.0
C5A C4A C3A 120.0(5)
C5A C4A H4A 120.0
C4A C5A H5AB 119.7
C6A C5A C4A 120.6(5)
C6A C5A H5AB 119.7
C1A C6A C5A 121.0(4)
C1A C6A H6AB 119.5
C5A C6A H6AB 119.5
N1A C7A C1A 110.8(3)
N1A C7A C8A 110.3(3)
N1A C7A C9A 105.1(4)
C8A C7A C1A 113.5(4)
C8A C7A C9A 109.2(3)
C9A C7A C1A 107.5(4)
C7A C8A H8AA 109.5
C7A C8A H8AB 109.5
C7A C8A H8AC 109.5
H8AA C8A H8AB 109.5
H8AA C8A H8AC 109.5
H8AB C8A H8AC 109.5
C7A C9A H9AA 109.5
C7A C9A H9AB 109.5
C7A C9A H9AC 109.5
H9AA C9A H9AB 109.5
H9AA C9A H9AC 109.5
H9AB C9A H9AC 109.5
O1A C10A N1A 125.8(4)
O1A C10A N2A 122.7(4)
N1A C10A N2A 111.4(4)
O2A C11A N3A 122.8(4)
O2A C11A C12A 121.9(4)
N3A C11A C12A 115.3(4)
C13A C12A C11A 118.3(4)
C16A C12A C11A 124.6(4)
C16A C12A C13A 117.2(4)
C12A C13A H13A 120.1
C14A C13A C12A 119.8(4)
C14A C13A H13A 120.1
N4A C14A C13A 122.8(5)
N4A C14A H14A 118.6
C13A C14A H14A 118.6
N4A C15A H15A 118.8
N4A C15A C16A 122.4(5)
C16A C15A H15A 118.8
C12A C16A H16A 120.1
C15A C16A C12A 119.8(5)
C15A C16A H16A 120.1
N5A C17A C3A 111.5(3)
N5A C17A C18A 106.0(4)
N5A C17A C19A 108.9(4)
C3A C17A C19A 111.0(4)
C18A C17A C3A 109.4(4)
C18A C17A C19A 109.9(4)
C17A C18A H18G 109.5
C17A C18A H18H 109.5
C17A C18A H18I 109.5
H18G C18A H18H 109.5
H18G C18A H18I 109.5
H18H C18A H18I 109.5
C17A C19A H19G 109.5
C17A C19A H19H 109.5
C17A C19A H19I 109.5
H19G C19A H19H 109.5
H19G C19A H19I 109.5
H19H C19A H19I 109.5
O3A C20A N5A 124.9(4)
O3A C20A N6A 122.1(5)
N5A C20A N6A 112.9(4)
O4A C21A N7A 121.8(5)
O4A C21A C22A 121.6(4)
N7A C21A C22A 116.6(4)
C23A C22A C21A 125.1(4)
C23A C22A C26A 117.3(5)
C26A C22A C21A 117.6(4)
C22A C23A H23A 120.3
C24A C23A C22A 119.5(4)
C24A C23A H23A 120.3
N8A C24A C23A 124.2(5)
N8A C24A H24A 117.9
C23A C24A H24A 117.9
N8A C25A H25A 117.4
N8A C25A C26A 125.2(4)
C26A C25A H25A 117.4
C22A C26A H26A 120.8
C25A C26A C22A 118.3(4)
C25A C26A H26A 120.8
C7B N1B H1B 118.3
C10B N1B H1B 118.3
C10B N1B C7B 123.5(4)
N3B N2B H2B 111.7
C10B N2B H2B 110.6
C10B N2B N3B 117.4(4)
N2B N3B H3B 120.1
C11B N3B N2B 119.7(4)
C11B N3B H3B 120.1
C15B N4B C14B 114.9(5)
C17B N5B H5B 116.7
C20B N5B H5B 116.7
C20B N5B C17B 126.6(4)
N7B N6B H6B 110.6
C20B N6B H6B 111.8
C20B N6B N7B 116.3(4)
N6B N7B H7B 119.4
C21B N7B N6B 121.1(4)
C21B N7B H7B 119.4
C25B N8B C24B 116.2(4)
C2B C1B C7B 117.5(4)
C6B C1B C2B 119.4(4)
C6B C1B C7B 122.9(4)
C1B C2B H2BA 118.9
C1B C2B C3B 122.2(4)
C3B C2B H2BA 118.9
C2B C3B C17B 121.5(4)
C4B C3B C2B 116.9(4)
C4B C3B C17B 121.6(4)
C3B C4B H4B 118.7
C3B C4B C5B 122.5(4)
C5B C4B H4B 118.7
C4B C5B H5BA 120.3
C4B C5B C6B 119.5(5)
C6B C5B H5BA 120.3
C1B C6B C5B 119.3(5)
C1B C6B H6BA 120.3
C5B C6B H6BA 120.3
N1B C7B C1B 109.7(4)
N1B C7B C8B 109.3(4)
N1B C7B C9B 106.7(4)
C8B C7B C1B 112.8(4)
C9B C7B C1B 107.8(3)
C9B C7B C8B 110.4(4)
C7B C8B H8BA 109.5
C7B C8B H8BB 109.5
C7B C8B H8BC 109.5
H8BA C8B H8BB 109.5
H8BA C8B H8BC 109.5
H8BB C8B H8BC 109.5
C7B C9B H9BA 109.5
C7B C9B H9BB 109.5
C7B C9B H9BC 109.5
H9BA C9B H9BB 109.5
H9BA C9B H9BC 109.5
H9BB C9B H9BC 109.5
O1B C10B N1B 124.3(4)
O1B C10B N2B 122.2(4)
N1B C10B N2B 113.4(4)
O2B C11B N3B 122.0(5)
O2B C11B C12B 120.9(4)
N3B C11B C12B 117.1(4)
C13B C12B C11B 116.2(4)
C16B C12B C11B 125.0(4)
C16B C12B C13B 118.8(5)
C12B C13B H13B 121.0
C14B C13B C12B 118.0(5)
C14B C13B H13B 121.0
N4B C14B H14B 117.6
C13B C14B N4B 124.7(6)
C13B C14B H14B 117.6
N4B C15B H15B 117.6
N4B C15B C16B 124.7(5)
C16B C15B H15B 117.6
C12B C16B H16B 120.6
C15B C16B C12B 118.9(5)
C15B C16B H16B 120.6
N5B C17B C3B 111.9(3)
N5B C17B C18B 105.3(3)
N5B C17B C19B 110.4(3)
C18B C17B C3B 108.1(3)
C18B C17B C19B 109.3(3)
C19B C17B C3B 111.6(4)
C17B C18B H18J 109.5
C17B C18B H18K 109.5
C17B C18B H18L 109.5
H18J C18B H18K 109.5
H18J C18B H18L 109.5
H18K C18B H18L 109.5
C17B C19B H19J 109.5
C17B C19B H19K 109.5
C17B C19B H19L 109.5
H19J C19B H19K 109.5
H19J C19B H19L 109.5
H19K C19B H19L 109.5
O3B C20B N5B 125.2(4)
O3B C20B N6B 122.6(4)
N5B C20B N6B 112.0(4)
O4B C21B N7B 121.7(4)
O4B C21B C22B 119.9(4)
N7B C21B C22B 118.4(4)
C23B C22B C21B 117.4(4)
C23B C22B C26B 118.4(4)
C26B C22B C21B 124.3(4)
C22B C23B H23B 120.5
C24B C23B C22B 119.1(4)
C24B C23B H23B 120.5
N8B C24B C23B 123.9(4)
N8B C24B H24B 118.1
C23B C24B H24B 118.1
N8B C25B H25B 117.7
N8B C25B C26B 124.6(4)
C26B C25B H25B 117.7
C22B C26B H26B 121.1
C25B C26B C22B 117.9(4)
C25B C26B H26B 121.1
C7C N1C H1C 117.6
C10C N1C H1C 117.6
C10C N1C C7C 124.8(4)
N3C N2C H2C 121.7
C10C N2C H2C 121.7
C10C N2C N3C 116.6(3)
N2C N3C H3C 120.2
C11C N3C N2C 119.7(4)
C11C N3C H3C 120.2
C15C N4C C14C 117.0(4)
C17C N5C H5C 117.2
C20C N5C H5C 117.2
C20C N5C C17C 125.5(3)
N7C N6C H6C 121.5
C20C N6C H6C 121.5
C20C N6C N7C 116.9(3)
N6C N7C H7C 120.6
C21C N7C N6C 118.8(3)
C21C N7C H7C 120.6
C24C N8C C25C 117.2(4)
C2C C1C C6CB 113.4(6)
C2C C1C C7C 121.2(5)
C6CB C1C C7C 124.4(6)
C6CA C1C C2C 121.9(8)
C6CA C1C C6CB 32.6(6)
C6CA C1C C7C 112.6(8)
C1C C2C H2CA 118.1
C3C C2C C1C 123.7(5)
C3C C2C H2CA 118.1
C2C C3C C4CB 119.4(6)
C2C C3C C17C 124.0(4)
C2C C3C C4CA 110.3(8)
C4CB C3C C17C 115.1(6)
C4CB C3C C4CA 33.8(6)
C4CA C3C C17C 122.0(8)
C3C C4CB H4CB 120.7
C5CB C4CB C3C 118.6(8)
C5CB C4CB H4CB 120.7
C4CB C5CB H5CB 120.0
C6CB C5CB C4CB 120.0(9)
C6CB C5CB H5CB 120.0
C1C C6CB H6CB 118.5
C5CB C6CB C1C 123.1(8)
C5CB C6CB H6CB 118.5
N1C C7C C1C 108.8(3)
N1C C7C C8C 111.2(4)
N1C C7C C9C 104.6(4)
C1C C7C C9C 108.9(4)
C8C C7C C1C 113.3(4)
C8C C7C C9C 109.6(4)
C7C C8C H8CA 109.5
C7C C8C H8CB 109.5
C7C C8C H8CC 109.5
H8CA C8C H8CB 109.5
H8CA C8C H8CC 109.5
H8CB C8C H8CC 109.5
C7C C9C H9CA 109.5
C7C C9C H9CB 109.5
C7C C9C H9CC 109.5
H9CA C9C H9CB 109.5
H9CA C9C H9CC 109.5
H9CB C9C H9CC 109.5
O1C C10C N1C 124.4(4)
O1C C10C N2C 122.9(4)
N1C C10C N2C 112.4(4)
O2C C11C N3C 122.5(4)
O2C C11C C12C 121.0(4)
N3C C11C C12C 116.5(4)
C13C C12C C11C 118.3(4)
C13C C12C C16C 118.4(4)
C16C C12C C11C 123.3(4)
C12C C13C H13C 120.1
C12C C13C C14C 119.7(4)
C14C C13C H13C 120.1
N4C C14C C13C 122.5(5)
N4C C14C H14C 118.8
C13C C14C H14C 118.8
N4C C15C H15C 118.0
N4C C15C C16C 124.1(5)
C16C C15C H15C 118.0
C12C C16C C15C 118.3(5)
C12C C16C H16C 120.8
C15C C16C H16C 120.8
N5C C17C C3C 110.2(4)
N5C C17C C18C 104.1(4)
N5C C17C C19C 112.2(4)
C18C C17C C3C 110.2(4)
C19C C17C C3C 111.1(4)
C19C C17C C18C 108.8(4)
C17C C18C H18A 109.5
C17C C18C H18B 109.5
C17C C18C H18C 109.5
H18A C18C H18B 109.5
H18A C18C H18C 109.5
H18B C18C H18C 109.5
C17C C19C H19A 109.5
C17C C19C H19B 109.5
C17C C19C H19C 109.5
H19A C19C H19B 109.5
H19A C19C H19C 109.5
H19B C19C H19C 109.5
O3C C20C N5C 125.9(4)
O3C C20C N6C 121.3(4)
N5C C20C N6C 112.8(3)
O4C C21C N7C 122.8(4)
O4C C21C C22C 118.8(4)
N7C C21C C22C 118.4(4)
C23C C22C C21C 123.5(4)
C26C C22C C21C 118.7(4)
C26C C22C C23C 117.8(4)
C22C C23C H23C 120.7
C24C C23C C22C 118.5(4)
C24C C23C H23C 120.7
N8C C24C C23C 123.9(4)
N8C C24C H24C 118.0
C23C C24C H24C 118.0
N8C C25C H25C 118.7
N8C C25C C26C 122.5(4)
C26C C25C H25C 118.7
C22C C26C C25C 120.0(4)
C22C C26C H26C 120.0
C25C C26C H26C 120.0
C1S O1S H1S 109.5
O1S C1S H1SA 109.9
O1S C1S H1SB 109.9
O1S C1S C2S 109.0(5)
H1SA C1S H1SB 108.3
C2S C1S H1SA 109.9
C2S C1S H1SB 109.9
C1S C2S H2SA 108.8
C1S C2S H2SB 108.8
H2SA C2S H2SB 107.7
C3S C2S C1S 113.7(6)
C3S C2S H2SA 108.8
C3S C2S H2SB 108.8
C2S C3S H3SA 109.4
C2S C3S H3SB 109.4
C2S C3S C4S 111.3(5)
H3SA C3S H3SB 108.0
C4S C3S H3SA 109.4
C4S C3S H3SB 109.4
C3S C4S H4SB 109.5
C3S C4S H4SC 109.5
C3S C4S H4SD 109.5
H4SB C4S H4SC 109.5
H4SB C4S H4SD 109.5
H4SC C4S H4SD 109.5
C11S O2S H2S 109.5
O2S C11S H11A 108.6
O2S C11S H11B 108.6
O2S C11S C12S 114.5(5)
H11A C11S H11B 107.6
C12S C11S H11A 108.6
C12S C11S H11B 108.6
C11S C12S H12A 107.2
C11S C12S H12B 107.2
H12A C12S H12B 106.8
C13S C12S C11S 120.6(7)
C13S C12S H12A 107.2
C13S C12S H12B 107.2
C12S C13S H13D 109.0
C12S C13S H13E 109.0
C12S C13S C14S 112.8(6)
H13D C13S H13E 107.8
C14S C13S H13D 109.0
C14S C13S H13E 109.0
C13S C14S H14D 109.5
C13S C14S H14E 109.5
C13S C14S H14F 109.5
H14D C14S H14E 109.5
H14D C14S H14F 109.5
H14E C14S H14F 109.5
C21S O3S H3S 109.5
O3S C21S H21A 106.7
O3S C21S H21B 106.7
O3S C21S C22S 122.3(8)
O3S C21S C22K 85(2)
H21A C21S H21B 106.6
C22S C21S H21A 106.7
C22S C21S H21B 106.7
C22S C21S C22K 41.2(18)
C22K C21S H21A 106.0
C22K C21S H21B 140.1
C21S C22S H22A 106.7
C21S C22S H22B 106.7
H22A C22S H22B 106.6
C23S C22S C21S 122.4(11)
C23S C22S H22A 106.7
C23S C22S H22B 106.7
C22S C23S H23D 108.1
C22S C23S H23E 108.1
C22S C23S C24S 116.8(10)
H23D C23S H23E 107.3
C24S C23S H23D 108.1
C24S C23S H23E 108.1
H4SA O4S H4S 2.9
C31S O4S H4SA 109.5
C31S O4S H4S 109.5
O4S C31S H31A 112.1
O4S C31S H31B 112.1
O4S C31S C32S 125.8(10)
H31A C31S H31B 109.7
C32K C31S O4S 98.4(7)
C32K C31S H31A 112.1
C32K C31S H31B 112.1
C32K C31S C32S 27.8(7)
C32S C31S H31A 94.3
C32S C31S H31B 100.8
C31S C32K H32A 109.9
C31S C32K H32B 109.9
C31S C32K C33K 108.9(9)
H32A C32K H32B 108.3
C33K C32K H32A 109.9
C33K C32K H32B 109.9
H33A C33S H33B 110.4
C34S C33S H33A 113.0
C34S C33S H33B 113.0
C34S C33S C32S 93.4(11)
C32S C33S H33A 113.0
C32S C33S H33B 113.0
C32K C33K C34K 104.8(9)
C32K C33K H33C 110.8
C32K C33K H33D 110.8
C34K C33K H33C 110.8
C34K C33K H33D 110.8
H33C C33K H33D 108.9
C1C C6CA H6CA 122.0
C1C C6CA C5CA 115.9(14)
C5CA C6CA H6CA 122.0
C6CA C5CA H5CA 119.4
C4CA C5CA C6CA 121.2(18)
C4CA C5CA H5CA 119.4
C3C C4CA H4CA 118.5
C5CA C4CA C3C 123.0(16)
C5CA C4CA H4CA 118.5
H24D C24K H24E 109.5
H24D C24K H24F 109.5
H24E C24K H24F 109.5
C23K C24K H24D 109.5
C23K C24K H24E 109.5
C23K C24K H24F 109.5
C33S C34S H34D 109.5
C33S C34S H34E 109.5
C33S C34S H34F 109.5
H34D C34S H34E 109.5
H34D C34S H34F 109.5
H34E C34S H34F 109.5
C31S C32S C33S 102.5(9)
C31S C32S H32C 111.3
C31S C32S H32D 111.3
C33S C32S H32C 111.3
C33S C32S H32D 111.3
H32C C32S H32D 109.2
C24K C23K H23F 104.7
C24K C23K H23G 104.7
H23F C23K H23G 105.7
C22K C23K C24K 130(3)
C22K C23K H23F 104.7
C22K C23K H23G 104.7
C21S C22K H22C 106.5
C21S C22K H22D 106.5
C23K C22K C21S 123.3(16)
C23K C22K H22C 106.5
C23K C22K H22D 106.5
H22C C22K H22D 106.5

loop_
_geom_bond_atom_site_label_1
_geom_bond_atom_site_label_2
_geom_bond_distance
O1 C10 1.222(5)
O2 C11 1.236(5)
O3 C20 1.246(4)
O4 C21 1.226(5)
N1 H1 0.8800
N1 C7 1.480(6)
N1 C10 1.356(5)
N2 H2 0.8800
N2 N3 1.403(4)
N2 C10 1.372(5)
N3 H3 0.8800
N3 C11 1.330(5)
N4 C14 1.340(6)
N4 C15 1.338(6)
N5 H5 0.8800
N5 C17 1.469(5)
N5 C20 1.365(5)
N6 H6 0.8800
N6 N7 1.408(5)
N6 C20 1.354(5)
N7 H7 0.8800
N7 C21 1.333(5)
N8 C24 1.326(6)
N8 C25 1.333(5)
C1 C2 1.377(6)
C1 C6 1.366(8)
C1 C7 1.543(7)
C2 H2A 0.9500
C2 C3 1.385(6)
C3 C4 1.394(7)
C3 C17 1.538(6)
C4 H4 0.9500
C4 C5 1.376(7)
C5 H5A 0.9500
C5 C6 1.384(8)
C6 H6A 0.9500
C7 C8 1.533(7)
C7 C9 1.547(6)
C8 H8A 0.9800
C8 H8B 0.9800
C8 H8C 0.9800
C9 H9A 0.9800
C9 H9B 0.9800
C9 H9C 0.9800
C11 C12 1.515(5)
C12 C13 1.393(6)
C12 C16 1.384(6)
C13 H13 0.9500
C13 C14 1.378(6)
C14 H14 0.9500
C15 H15 0.9500
C15 C16 1.392(6)
C16 H16 0.9500
C17 C18 1.545(5)
C17 C19 1.527(6)
C18 H18D 0.9800
C18 H18E 0.9800
C18 H18F 0.9800
C19 H19D 0.9800
C19 H19E 0.9800
C19 H19F 0.9800
C21 C22 1.517(6)
C22 C23 1.376(6)
C22 C26 1.371(6)
C23 H23 0.9500
C23 C24 1.395(6)
C24 H24 0.9500
C25 H25 0.9500
C25 C26 1.380(6)
C26 H26 0.9500
O1A C10A 1.231(5)
O2A C11A 1.229(5)
O3A C20A 1.236(5)
O4A C21A 1.241(5)
N1A H1A 0.8800
N1A C7A 1.469(5)
N1A C10A 1.357(5)
N2A H2AA 0.8800
N2A N3A 1.390(4)
N2A C10A 1.386(5)
N3A H3A 0.8800
N3A C11A 1.361(5)
N4A C14A 1.328(6)
N4A C15A 1.351(6)
N5A H5AA 0.8800
N5A C17A 1.475(6)
N5A C20A 1.354(6)
N6A H6AA 0.8800
N6A N7A 1.379(5)
N6A C20A 1.363(6)
N7A H7A 0.8800
N7A C21A 1.340(5)
N8A C24A 1.343(6)
N8A C25A 1.350(6)
C1A C2A 1.418(6)
C1A C6A 1.375(6)
C1A C7A 1.537(6)
C2A H2AB 0.9500
C2A C3A 1.373(6)
C3A C4A 1.400(6)
C3A C17A 1.549(6)
C4A H4A 0.9500
C4A C5A 1.392(6)
C5A H5AB 0.9500
C5A C6A 1.379(7)
C6A H6AB 0.9500
C7A C8A 1.526(6)
C7A C9A 1.527(6)
C8A H8AA 0.9800
C8A H8AB 0.9800
C8A H8AC 0.9800
C9A H9AA 0.9800
C9A H9AB 0.9800
C9A H9AC 0.9800
C11A C12A 1.493(6)
C12A C13A 1.390(6)
C12A C16A 1.390(6)
C13A H13A 0.9500
C13A C14A 1.381(6)
C14A H14A 0.9500
C15A H15A 0.9500
C15A C16A 1.380(6)
C16A H16A 0.9500
C17A C18A 1.523(6)
C17A C19A 1.570(6)
C18A H18G 0.9800
C18A H18H 0.9800
C18A H18I 0.9800
C19A H19G 0.9800
C19A H19H 0.9800
C19A H19I 0.9800
C21A C22A 1.482(6)
C22A C23A 1.390(6)
C22A C26A 1.412(6)
C23A H23A 0.9500
C23A C24A 1.367(6)
C24A H24A 0.9500
C25A H25A 0.9500
C25A C26A 1.355(7)
C26A H26A 0.9500
O1B C10B 1.224(5)
O2B C11B 1.243(5)
O3B C20B 1.227(5)
O4B C21B 1.244(5)
N1B H1B 0.8800
N1B C7B 1.475(6)
N1B C10B 1.341(5)
N2B H2B 0.8602
N2B N3B 1.398(5)
N2B C10B 1.384(6)
N3B H3B 0.8800
N3B C11B 1.343(5)
N4B C14B 1.390(8)
N4B C15B 1.317(7)
N5B H5B 0.8800
N5B C17B 1.472(5)
N5B C20B 1.354(5)
N6B H6B 0.8600
N6B N7B 1.398(5)
N6B C20B 1.396(6)
N7B H7B 0.8800
N7B C21B 1.331(5)
N8B C24B 1.340(6)
N8B C25B 1.338(6)
C1B C2B 1.389(6)
C1B C6B 1.370(6)
C1B C7B 1.556(6)
C2B H2BA 0.9500
C2B C3B 1.401(6)
C3B C4B 1.371(6)
C3B C17B 1.537(6)
C4B H4B 0.9500
C4B C5B 1.373(7)
C5B H5BA 0.9500
C5B C6B 1.414(6)
C6B H6BA 0.9500
C7B C8B 1.538(6)
C7B C9B 1.524(6)
C8B H8BA 0.9800
C8B H8BB 0.9800
C8B H8BC 0.9800
C9B H9BA 0.9800
C9B H9BB 0.9800
C9B H9BC 0.9800
C11B C12B 1.485(6)
C12B C13B 1.387(6)
C12B C16B 1.386(6)
C13B H13B 0.9500
C13B C14B 1.356(8)
C14B H14B 0.9500
C15B H15B 0.9500
C15B C16B 1.377(7)
C16B H16B 0.9500
C17B C18B 1.514(6)
C17B C19B 1.526(5)
C18B H18J 0.9800
C18B H18K 0.9800
C18B H18L 0.9800
C19B H19J 0.9800
C19B H19K 0.9800
C19B H19L 0.9800
C21B C22B 1.499(6)
C22B C23B 1.382(6)
C22B C26B 1.394(6)
C23B H23B 0.9500
C23B C24B 1.370(6)
C24B H24B 0.9500
C25B H25B 0.9500
C25B C26B 1.375(6)
C26B H26B 0.9500
O1C C10C 1.233(5)
O2C C11C 1.232(5)
O3C C20C 1.248(4)
O4C C21C 1.248(5)
N1C H1C 0.8800
N1C C7C 1.475(6)
N1C C10C 1.366(5)
N2C H2C 0.8800
N2C N3C 1.400(4)
N2C C10C 1.377(5)
N3C H3C 0.8800
N3C C11C 1.347(6)
N4C C14C 1.337(6)
N4C C15C 1.336(6)
N5C H5C 0.8800
N5C C17C 1.472(6)
N5C C20C 1.354(5)
N6C H6C 0.8800
N6C N7C 1.392(4)
N6C C20C 1.379(5)
N7C H7C 0.8800
N7C C21C 1.319(5)
N8C C24C 1.324(6)
N8C C25C 1.341(6)
C1C C2C 1.385(6)
C1C C6CB 1.468(11)
C1C C7C 1.526(7)
C1C C6CA 1.382(16)
C2C H2CA 0.9500
C2C C3C 1.368(7)
C3C C4CB 1.414(10)
C3C C17C 1.546(7)
C3C C4CA 1.485(17)
C4CB H4CB 0.9500
C4CB C5CB 1.400(11)
C5CB H5CB 0.9500
C5CB C6CB 1.339(12)
C6CB H6CB 0.9500
C7C C8C 1.507(6)
C7C C9C 1.540(6)
C8C H8CA 0.9800
C8C H8CB 0.9800
C8C H8CC 0.9800
C9C H9CA 0.9800
C9C H9CB 0.9800
C9C H9CC 0.9800
C11C C12C 1.506(6)
C12C C13C 1.367(6)
C12C C16C 1.384(6)
C13C H13C 0.9500
C13C C14C 1.402(6)
C14C H14C 0.9500
C15C H15C 0.9500
C15C C16C 1.392(6)
C16C H16C 0.9500
C17C C18C 1.537(6)
C17C C19C 1.525(6)
C18C H18A 0.9800
C18C H18B 0.9800
C18C H18C 0.9800
C19C H19A 0.9800
C19C H19B 0.9800
C19C H19C 0.9800
C21C C22C 1.503(6)
C22C C23C 1.390(6)
C22C C26C 1.372(6)
C23C H23C 0.9500
C23C C24C 1.390(6)
C24C H24C 0.9500
C25C H25C 0.9500
C25C C26C 1.388(6)
C26C H26C 0.9500
O1S H1S 0.8400
O1S C1S 1.429(6)
C1S H1SA 0.9900
C1S H1SB 0.9900
C1S C2S 1.496(8)
C2S H2SA 0.9900
C2S H2SB 0.9900
C2S C3S 1.492(8)
C3S H3SA 0.9900
C3S H3SB 0.9900
C3S C4S 1.542(8)
C4S H4SB 0.9800
C4S H4SC 0.9800
C4S H4SD 0.9800
O2S H2S 0.8400
O2S C11S 1.430(7)
C11S H11A 0.9900
C11S H11B 0.9900
C11S C12S 1.533(9)
C12S H12A 0.9900
C12S H12B 0.9900
C12S C13S 1.408(9)
C13S H13D 0.9900
C13S H13E 0.9900
C13S C14S 1.515(9)
C14S H14D 0.9800
C14S H14E 0.9800
C14S H14F 0.9800
O3S H3S 0.8400
O3S C21S 1.373(8)
C21S H21A 0.9900
C21S H21B 0.9900
C21S C22S 1.463(7)
C21S C22K 1.467(7)
C22S H22A 0.9900
C22S H22B 0.9900
C22S C23S 1.457(7)
C23S H23D 0.9900
C23S H23E 0.9900
C23S C24S 1.463(7)
O4S H4SA 0.8400
O4S H4S 0.8400
O4S C31S 1.500(8)
C31S H31A 0.9900
C31S H31B 0.9900
C31S C32K 1.488(13)
C31S C32S 1.610(7)
C32K H32A 0.9900
C32K H32B 0.9900
C32K C33K 1.616(7)
C33S H33A 0.9900
C33S H33B 0.9900
C33S C34S 1.612(7)
C33S C32S 1.616(7)
C34K H34A 0.9800
C34K H34B 0.9800
C34K H34C 0.9800
C34K C33K 1.617(7)
C33K H33C 0.9900
C33K H33D 0.9900
C6CA H6CA 0.9500
C6CA C5CA 1.39(2)
C5CA H5CA 0.9500
C5CA C4CA 1.38(2)
C4CA H4CA 0.9500
C24K H24D 0.9800
C24K H24E 0.9800
C24K H24F 0.9800
C24K C23K 1.467(7)
C34S H34D 0.9800
C34S H34E 0.9800
C34S H34F 0.9800
C32S H32C 0.9900
C32S H32D 0.9900
C23K H23F 0.9900
C23K H23G 0.9900
C23K C22K 1.466(7)
C22K H22C 0.9900
C22K H22D 0.9900
C24S H24G 0.9800
C24S H24H 0.9800
C24S H24I 0.9800

loop_
_geom_hbond_atom_site_label_D
_geom_hbond_atom_site_label_H
_geom_hbond_atom_site_label_A
_geom_hbond_distance_DH
_geom_hbond_distance_HA
_geom_hbond_distance_DA
_geom_hbond_angle_DHA
_geom_hbond_site_symmetry_A
N1 H1 O4 0.88 2.36 2.956(5) 125.2 .
N2 H2 O4 0.88 2.32 2.941(4) 127.8 .
N3 H3 O1B 0.88 1.95 2.773(5) 154.7 1_655
N5 H5 O2 0.88 2.30 2.839(5) 119.9 .
N6 H6 N4C 0.88 2.07 2.942(5) 169.6 1_655
N7 H7 O3B 0.88 1.98 2.780(5) 150.7 1_645
C16 H16 O1B 0.95 2.37 3.138(5) 137.5 1_655
N1A H1A O4A 0.88 2.44 3.084(4) 129.9 .
N2A H2AA O4A 0.88 2.24 2.890(4) 130.9 .
N3A H3A O3C 0.88 2.00 2.845(4) 160.7 1_545
N5A H5AA O2A 0.88 2.41 3.018(5) 126.8 .
N6A H6AA N4A 0.88 2.05 2.889(5) 160.0 2_657
N7A H7A O1C 0.88 2.01 2.857(4) 161.6 .
C19A H19I O3A 0.98 2.36 2.980(6) 120.2 .
N1B H1B O4B 0.88 2.24 2.850(5) 126.5 .
N3B H3B O1 0.88 1.93 2.793(4) 164.7 1_455
N5B H5B O2B 0.88 2.23 2.867(4) 128.8 .
N6B H6B O2B 0.86 2.41 3.177(5) 148.3 .
N6B H6B O3S 0.86 2.33 2.906(5) 124.9 1_455
N7B H7B O3 0.88 1.90 2.743(5) 159.6 1_465
N1C H1C O4C 0.88 2.37 2.919(4) 121.0 .
N2C H2C O4C 0.88 2.40 2.966(4) 122.1 .
N3C H3C O3A 0.88 1.98 2.822(5) 159.1 .
N5C H5C O2C 0.88 2.43 3.045(5) 127.8 .
N6C H6C N4 0.88 2.15 2.937(5) 149.4 1_455
N7C H7C O1A 0.88 2.05 2.881(4) 156.9 1_565
O1S H1S O2S 0.84 1.92 2.732(5) 161.1 .
O2S H2S N8B 0.84 2.06 2.848(5) 157.0 2_576
O3S H3S O1S 0.84 1.98 2.812(5) 170.0 .
O4S H4SA N8A 0.84 1.95 2.785(6) 176.2 .

loop_
_geom_torsion_atom_site_label_1
_geom_torsion_atom_site_label_2
_geom_torsion_atom_site_label_3
_geom_torsion_atom_site_label_4
_geom_torsion
N1 C10 N2 N3 -166.6(3)
N2 N3 C11 O2 1.6(6)
N3 N2 C10 O1 18.0(6)
N5 C20 N6 N7 -167.7(3)
N6 N7 C21 O4 5.7(6)
N7 N6 C20 O3 14.5(6)
C1 C7 N1 C10 -53.4(5)
C2 C1 C7 N1 -41.5(5)
C2 C1 C7 C8 -164.9(4)
C2 C1 C7 C9 72.1(5)
C2 C3 C17 N5 17.7(5)
C2 C3 C17 C18 131.1(4)
C2 C3 C17 C19 -108.2(5)
C3 C17 N5 C20 -79.2(5)
C4 C3 C17 N5 -163.2(4)
C4 C3 C17 C18 -49.8(5)
C4 C3 C17 C19 70.9(5)
C6 C1 C7 N1 140.1(5)
C6 C1 C7 C8 16.7(6)
C6 C1 C7 C9 -106.3(5)
C7 N1 C10 O1 -22.4(7)
C7 N1 C10 N2 162.2(4)
C8 C7 N1 C10 72.6(5)
C9 C7 N1 C10 -169.3(4)
C10 N2 N3 C11 76.0(5)
C12 C11 N3 N2 -177.7(4)
C13 C12 C11 O2 -11.1(6)
C13 C12 C11 N3 168.2(4)
C16 C12 C11 O2 166.7(4)
C16 C12 C11 N3 -13.9(6)
C17 N5 C20 O3 -1.4(7)
C17 N5 C20 N6 -179.1(4)
C18 C17 N5 C20 163.5(4)
C19 C17 N5 C20 46.0(5)
C20 N6 N7 C21 72.3(5)
C22 C21 N7 N6 -174.4(3)
C23 C22 C21 O4 -11.1(6)
C23 C22 C21 N7 169.0(4)
C26 C22 C21 O4 168.8(4)
C26 C22 C21 N7 -11.1(6)
N1A C10A N2A N3A 167.6(3)
N2A N3A C11A O2A -2.5(6)
N3A N2A C10A O1A -15.7(5)
N5A C20A N6A N7A 165.5(3)
N7A N6A C20A O3A -17.5(6)
C1A C7A N1A C10A 66.5(5)
C2A C1A C7A N1A 22.6(5)
C2A C1A C7A C8A 147.3(4)
C2A C1A C7A C9A -91.7(4)
C2A C3A C17A N5A 5.7(6)
C2A C3A C17A C18A -111.3(5)
C2A C3A C17A C19A 127.2(5)
C3A C17A N5A C20A 71.7(5)
C4A C3A C17A N5A -179.7(4)
C4A C3A C17A C18A 63.4(5)
C4A C3A C17A C19A -58.1(6)
C6A C1A C7A N1A -159.5(4)
C6A C1A C7A C8A -34.8(6)
C6A C1A C7A C9A 86.2(5)
C7A N1A C10A O1A 15.8(6)
C7A N1A C10A N2A -167.6(3)
C8A C7A N1A C10A -60.1(5)
C9A C7A N1A C10A -177.7(4)
C10A N2A N3A C11A -68.5(5)
C12A C11A N3A N2A 179.3(3)
C13A C12A C11A O2A 15.3(6)
C13A C12A C11A N3A -166.5(4)
C16A C12A C11A O2A -163.8(4)
C16A C12A C11A N3A 14.4(6)
C17A N5A C20A O3A 1.8(6)
C17A N5A C20A N6A 178.7(4)
C18A C17A N5A C20A -169.3(4)
C19A C17A N5A C20A -51.0(5)
C20A N6A N7A C21A -76.4(5)
C23A C22A C21A O4A -173.1(4)
C23A C22A C21A N7A 7.2(6)
C26A C22A C21A O4A 6.5(6)
C26A C22A C21A N7A -173.2(4)
N1B C10B N2B N3B -168.9(3)
N2B N3B C11B O2B 0.4(6)
N3B N2B C10B O1B 14.1(5)
N5B C20B N6B N7B -165.0(3)
N6B N7B C21B O4B -2.2(7)
N7B N6B C20B O3B 19.0(6)
C1B C7B N1B C10B -54.1(5)
C2B C1B C7B N1B -34.6(5)
C2B C1B C7B C8B -156.6(4)
C2B C1B C7B C9B 81.2(5)
C2B C3B C17B N5B 1.7(6)
C2B C3B C17B C18B 117.2(4)
C2B C3B C17B C19B -122.6(4)
C3B C17B N5B C20B -69.9(5)
C4B C3B C17B N5B -177.6(4)
C4B C3B C17B C18B -62.2(5)
C4B C3B C17B C19B 58.0(5)
C6B C1B C7B N1B 150.3(4)
C6B C1B C7B C8B 28.3(6)
C6B C1B C7B C9B -93.8(5)
C7B N1B C10B O1B -18.2(6)
C7B N1B C10B N2B 164.8(3)
C8B C7B N1B C10B 70.0(5)
C9B C7B N1B C10B -170.6(3)
C10B N2B N3B C11B 91.9(5)
C12B C11B N3B N2B 179.8(4)
C13B C12B C11B O2B -9.3(6)
C13B C12B C11B N3B 171.3(4)
C16B C12B C11B O2B 172.8(4)
C16B C12B C11B N3B -6.6(7)
C17B N5B C20B O3B -7.6(6)
C17B N5B C20B N6B 176.6(3)
C18B C17B N5B C20B 172.9(3)
C19B C17B N5B C20B 55.1(5)
C20B N6B N7B C21B 82.2(5)
C22B C21B N7B N6B 178.0(4)
C23B C22B C21B O4B -14.8(6)
C23B C22B C21B N7B 165.0(4)
C26B C22B C21B O4B 164.5(4)
C26B C22B C21B N7B -15.8(7)
N1C C10C N2C N3C 166.2(4)
N2C N3C C11C O2C -0.7(6)
N3C N2C C10C O1C -19.4(6)
N5C C20C N6C N7C 151.7(3)
N6C N7C C21C O4C -3.6(6)
N7C N6C C20C O3C -29.9(5)
C1C C7C N1C C10C 61.9(5)
C2C C1C C7C N1C 30.3(6)
C2C C1C C7C C8C 154.6(4)
C2C C1C C7C C9C -83.2(5)
C2C C3C C17C N5C -1.2(6)
C2C C3C C17C C18C -115.5(5)
C2C C3C C17C C19C 123.8(5)
C3C C17C N5C C20C 79.5(5)
C4CB C3C C17C N5C 164.5(5)
C4CB C3C C17C C18C 50.2(7)
C4CB C3C C17C C19C -70.4(6)
C6CB C1C C7C N1C -137.7(6)
C6CB C1C C7C C8C -13.4(8)
C6CB C1C C7C C9C 108.8(7)
C7C N1C C10C O1C 23.4(7)
C7C N1C C10C N2C -162.3(4)
C8C C7C N1C C10C -63.7(5)
C8C C7C C1C C6CA -48.2(9)
C9C C7C N1C C10C 178.1(4)
C9C C7C C1C C6CA 74.0(9)
C10C N2C N3C C11C -71.7(5)
C12C C11C N3C N2C 178.9(3)
C13C C12C C11C O2C 10.2(6)
C13C C12C C11C N3C -169.4(4)
C16C C12C C11C O2C -167.7(4)
C16C C12C C11C N3C 12.6(6)
C17C N5C C20C O3C -3.8(7)
C17C N5C C20C N6C 174.5(4)
C18C C17C N5C C20C -162.3(4)
C18C C17C C3C C4CA 88.0(10)
C19C C17C N5C C20C -44.8(5)
C19C C17C C3C C4CA -32.6(10)
C20C N6C N7C C21C -63.4(5)
C22C C21C N7C N6C 176.6(3)
C23C C22C C21C O4C -162.3(4)
C23C C22C C21C N7C 17.6(6)
C26C C22C C21C O4C 17.5(6)
C26C C22C C21C N7C -162.6(4)
C6CA C1C C7C N1C -172.5(8)
C4CA C3C C17C N5C -157.7(9)
